data_7242391
loop_
_publ_author_name
'Yao, Zhiwei'
'Zhou, Yanyan'
'Gao, Ting'
'Yan, Pengfei'
'Li, Hongfeng'

_publ_section_title
;
 Ancillary ligand modulated stereoselective self-assembly of
 triple-stranded Eu(iii) helicate featuring circularly polarized
 luminescence
;
_journal_issue 18
_journal_name_full 'RSC Advances'
_journal_page_first 10524
_journal_page_last 10531
_journal_paper_doi 10.1039/D1RA01583D
_journal_volume 11
_journal_year 2021
_chemical_formula_moiety 'C84 H46 Eu2 F18 N4 O12 S3, 1.5(C7 H8)'
_chemical_formula_sum 'C94.5 H58 Eu2 F18 N4 O12 S3'
_chemical_formula_weight 2183.55
_space_group_crystal_system triclinic
_space_group_IT_number 2
_space_group_name_Hall '-P 1'
_space_group_name_H-M_alt 'P -1'
_atom_sites_solution_hydrogens mixed
_atom_sites_solution_primary dual
_audit_creation_date 2021-01-04
_audit_creation_method
;
Olex2 1.3
(compiled 2020.11.12 svn.r5f609507 for OlexSys, GUI svn.r6226)
;
_audit_update_record
;
2021-01-05 deposited with the CCDC.	2021-03-04 downloaded from the CCDC.
;
_cell_angle_alpha 105.518(3)
_cell_angle_beta 96.587(3)
_cell_angle_gamma 118.352(4)
_cell_formula_units_Z 2
_cell_length_a 17.5629(7)
_cell_length_b 18.0137(7)
_cell_length_c 18.8460(6)
_cell_measurement_reflns_used 11118
_cell_measurement_temperature 293(2)
_cell_measurement_theta_max 28.5581
_cell_measurement_theta_min 3.0091
_cell_volume 4846.0(4)
_computing_cell_refinement
;
CrysAlisPro, Agilent Technologies,
Version 1.171.35.21 (release 20-01-2012 CrysAlis171 .NET)
(compiled Jan 23 2012,18:06:46)
;
_computing_data_collection
;
CrysAlisPro, Agilent Technologies,
Version 1.171.35.21 (release 20-01-2012 CrysAlis171 .NET)
(compiled Jan 23 2012,18:06:46)
;
_computing_data_reduction
;
CrysAlisPro, Agilent Technologies,
Version 1.171.35.21 (release 20-01-2012 CrysAlis171 .NET)
(compiled Jan 23 2012,18:06:46)
;
_computing_molecular_graphics 'Olex2 1.3 (Dolomanov et al., 2009)'
_computing_publication_material 'Olex2 1.3 (Dolomanov et al., 2009)'
_computing_structure_refinement 'SHELXL 2018/3 (Sheldrick, 2015)'
_computing_structure_solution 'SHELXS-97 (Sheldrick, 1990)'
_diffrn_ambient_temperature 293
_diffrn_detector_area_resol_mean 16.1954
_diffrn_measured_fraction_theta_full 0.997
_diffrn_measured_fraction_theta_max 0.997
_diffrn_measurement_details
;
#__ type_ start__ end____ width___ exp.time_
  1 omega  -55.00  -17.00   1.0000   70.0000
omega____ theta____ kappa____ phi______ frames
    -       23.1312  -19.0000  -90.0000 38

#__ type_ start__ end____ width___ exp.time_
  2 omega  -26.00   52.00   1.0000   70.0000
omega____ theta____ kappa____ phi______ frames
    -       23.1312  -57.0000  120.0000 78

#__ type_ start__ end____ width___ exp.time_
  3 omega  -25.00   72.00   1.0000   70.0000
omega____ theta____ kappa____ phi______ frames
    -       23.1312  -99.0000   90.0000 97

#__ type_ start__ end____ width___ exp.time_
  4 omega  -25.00   21.00   1.0000   70.0000
omega____ theta____ kappa____ phi______ frames
    -      -24.1468  -99.0000  -90.0000 46

#__ type_ start__ end____ width___ exp.time_
  5 omega  -49.00  -22.00   1.0000   70.0000
omega____ theta____ kappa____ phi______ frames
    -      -24.1468   19.0000   30.0000 27

#__ type_ start__ end____ width___ exp.time_
  6 omega    7.00   36.00   1.0000   70.0000
omega____ theta____ kappa____ phi______ frames
    -      -24.1468   19.0000   30.0000 29

#__ type_ start__ end____ width___ exp.time_
  7 omega  -97.00  -15.00   1.0000   70.0000
omega____ theta____ kappa____ phi______ frames
    -      -24.1468  -57.0000  -30.0000 82

#__ type_ start__ end____ width___ exp.time_
  8 omega  -97.00    2.00   1.0000   70.0000
omega____ theta____ kappa____ phi______ frames
    -      -24.1468  -57.0000 -150.0000 99
;
_diffrn_measurement_device_type 'Xcalibur, Eos'
_diffrn_measurement_method '\w scans'
_diffrn_orient_matrix_UB_11 -0.0314173000
_diffrn_orient_matrix_UB_12 -0.0308917000
_diffrn_orient_matrix_UB_13 -0.0364626000
_diffrn_orient_matrix_UB_21 -0.0361269000
_diffrn_orient_matrix_UB_22 -0.0071858000
_diffrn_orient_matrix_UB_23 0.0163910000
_diffrn_orient_matrix_UB_31 -0.0003613000
_diffrn_orient_matrix_UB_32 0.0361967000
_diffrn_orient_matrix_UB_33 -0.0079075000
_diffrn_radiation_monochromator graphite
_diffrn_radiation_type 'Mo K\a'
_diffrn_radiation_wavelength 0.71073
_diffrn_reflns_av_R_equivalents 0.0283
_diffrn_reflns_av_unetI/netI 0.0482
_diffrn_reflns_Laue_measured_fraction_full 0.997
_diffrn_reflns_Laue_measured_fraction_max 0.997
_diffrn_reflns_limit_h_max 19
_diffrn_reflns_limit_h_min -20
_diffrn_reflns_limit_k_max 21
_diffrn_reflns_limit_k_min -21
_diffrn_reflns_limit_l_max 22
_diffrn_reflns_limit_l_min -22
_diffrn_reflns_number 34920
_diffrn_reflns_point_group_measured_fraction_full 0.997
_diffrn_reflns_point_group_measured_fraction_max 0.997
_diffrn_reflns_theta_full 25.000
_diffrn_reflns_theta_max 25.000
_diffrn_reflns_theta_min 3.015
_diffrn_source 'Enhance (Mo) X-ray Source'
_exptl_absorpt_coefficient_mu 1.441
_exptl_absorpt_correction_T_max 1.00000
_exptl_absorpt_correction_T_min 0.97929
_exptl_absorpt_correction_type multi-scan
_exptl_absorpt_process_details
;
CrysAlisPro, Agilent Technologies,
Version 1.171.35.21 (release 20-01-2012 CrysAlis171 .NET)
(compiled Jan 23 2012,18:06:46)
Empirical absorption correction using spherical harmonics,
 implemented in SCALE3 ABSPACK scaling algorithm.
;
_exptl_crystal_colour colourless
_exptl_crystal_colour_primary colourless
_exptl_crystal_density_diffrn 1.496
_exptl_crystal_density_method 'not measured'
_exptl_crystal_description block
_exptl_crystal_F_000 2170
_refine_diff_density_max 1.241
_refine_diff_density_min -0.572
_refine_diff_density_rms 0.101
_refine_ls_extinction_method none
_refine_ls_goodness_of_fit_ref 1.044
_refine_ls_hydrogen_treatment constr
_refine_ls_matrix_type full
_refine_ls_number_parameters 1312
_refine_ls_number_reflns 17033
_refine_ls_number_restraints 442
_refine_ls_restrained_S_all 1.059
_refine_ls_R_factor_all 0.0716
_refine_ls_R_factor_gt 0.0470
_refine_ls_shift/su_max 0.002
_refine_ls_shift/su_mean 0.000
_refine_ls_structure_factor_coef Fsqd
_refine_ls_weighting_details 'w=1/[\s^2^(Fo^2^)+(0.0744P)^2^+3.3751P] where P=(Fo^2^+2Fc^2^)/3'
_refine_ls_weighting_scheme calc
_refine_ls_wR_factor_gt 0.1242
_refine_ls_wR_factor_ref 0.1416
_reflns_Friedel_coverage 0.000
_reflns_number_gt 12464
_reflns_number_total 17033
_reflns_threshold_expression 'I > 2\s(I)'
_cod_data_source_file d1ra01583d2.cif
_cod_data_source_block c
_cod_original_formula_sum 'C94.50 H58 Eu2 F18 N4 O12 S3'
_cod_database_code 7242391
_shelx_shelxl_version_number 2018/3
_shelx_space_group_comment
;
The symmetry employed for this shelxl refinement is uniquely defined
by the following loop, which should always be used as a source of
symmetry information in preference to the above space-group names.
They are only intended as comments.
;
_reflns_odcompleteness_completeness 99.77
_reflns_odcompleteness_iscentric 1
_reflns_odcompleteness_theta 26.32
_olex2_refinement_description
;
1. Fixed Uiso
 At 1.2 times of:
  All C(H) groups
 At 1.5 times of:
  All C(H,H,H) groups
2. Restrained distances
 C96-C95
 2.4 with sigma of 0.02
 C92-C95
 2.4 with sigma of 0.02
 C94-C92
 1.5 with sigma of 0.02
 C105-C99 \\sim C99-C101
 with sigma of 0.02
 F11-F12 \\sim F12-F10 \\sim F11-F10
 with sigma of 0.02
3. Uiso/Uaniso restraints and constraints
Uanis(C100) \\sim Ueq, Uanis(C99) \\sim Ueq, Uanis(C105) \\sim Ueq, Uanis(C101)
\\sim Ueq, Uanis(C103) \\sim Ueq, Uanis(C102) \\sim Ueq, Uanis(C104) \\sim Ueq:
with sigma of 0.01 and sigma for terminal atoms of 0.02
Uanis(F1) \\sim Ueq, Uanis(F2) \\sim Ueq, Uanis(F3) \\sim Ueq, Uanis(F4) \\sim
Ueq, Uanis(F5) \\sim Ueq, Uanis(F6) \\sim Ueq, Uanis(F7) \\sim Ueq, Uanis(F8)
\\sim Ueq, Uanis(F9) \\sim Ueq, Uanis(F10) \\sim Ueq, Uanis(F10A) \\sim Ueq,
Uanis(F11) \\sim Ueq, Uanis(F11A) \\sim Ueq, Uanis(F12) \\sim Ueq, Uanis(F12A)
\\sim Ueq, Uanis(F13) \\sim Ueq, Uanis(F14) \\sim Ueq, Uanis(F15) \\sim Ueq,
Uanis(F16) \\sim Ueq, Uanis(F17) \\sim Ueq, Uanis(F18) \\sim Ueq: with sigma of
0.1 and sigma for terminal atoms of 0.2
Uanis(C85) \\sim Ueq, Uanis(C86) \\sim Ueq, Uanis(C87) \\sim Ueq, Uanis(C89)
\\sim Ueq, Uanis(C88) \\sim Ueq, Uanis(C91) \\sim Ueq, Uanis(C90) \\sim Ueq,
Uanis(C92) \\sim Ueq, Uanis(C93) \\sim Ueq, Uanis(C94) \\sim Ueq, Uanis(C96)
\\sim Ueq, Uanis(C95) \\sim Ueq, Uanis(C97) \\sim Ueq, Uanis(C98) \\sim Ueq:
with sigma of 0.01 and sigma for terminal atoms of 0.02
Uanis(C6) \\sim Ueq, Uanis(F10) \\sim Ueq, Uanis(F11) \\sim Ueq, Uanis(F12)
\\sim Ueq, Uanis(F12A) \\sim Ueq, Uanis(F11A) \\sim Ueq, Uanis(F10A) \\sim Ueq,
Uanis(C6A) \\sim Ueq: with sigma of 0.01 and sigma for terminal atoms of 0.02
4. Rigid body (RIGU) restrains
 C99, C100, C101, C102, C103, C104, C105
 with sigma for 1-2 distances of 0.004 and sigma for 1-3 distances of 0.004
 C85, C86, C87, C88, C89, C90, C91, C92, C93, C94, C95, C96, C97, C98
 with sigma for 1-2 distances of 0.004 and sigma for 1-3 distances of 0.004
 F10, F10A, F11, F11A, F12, F12A, C6, C6A
 with sigma for 1-2 distances of 0.004 and sigma for 1-3 distances of 0.004
5. Others
 Sof(F10A)=Sof(F11A)=Sof(F12A)=Sof(C6A)=1-FVAR(1)
 Sof(F10)=Sof(F11)=Sof(F12)=Sof(C6)=FVAR(1)
 Fixed Sof: C85(0.5) H85(0.5) C86(0.5) C87(0.5) H87(0.5) C88(0.5) H88(0.5)
 C89(0.5) H89A(0.5) H89B(0.5) H89C(0.5) C90(0.5) H90(0.5) C91(0.5) H91(0.5)
 C93(0.5) C96(0.5) H96(0.5) C98(0.5) H98(0.5) C97(0.5) H97(0.5) C94(0.5)
 H94(0.5) C92(0.5) H92(0.5) C95(0.5) H95A(0.5) H95B(0.5) H95C(0.5) C99(0.5)
 H99A(0.5) H99B(0.5) H99C(0.5) C104(0.5) H104(0.5) C103(0.5) H103(0.5)
 C105(0.5) H105(0.5) C100(0.5) C101(0.5) H101(0.5) C102(0.5) H102(0.5)
6.a Riding coordinates:
 C99(H99A,H99B,H99C)
6.b Aromatic/amide H refined with riding coordinates:
 C1(H1), C2(H2), C4(H4), C7(H7), C9(H9), C10(H10), C13(H13), C14(H14),
 C15(H15), C16(H16), C17(H17), C19(H19), C20(H20), C22(H22), C23(H23), C24(H24),
  C25(H25), C26(H26), C27(H27), C28(H28), C29(H29), C30(H30), C31(H31),
 C34(H34), C35(H35), C37(H37), C39(H39), C40(H40), C43(H43), C44(H44), C47(H47),
  C48(H48), C50(H50), C51(H51), C55(H55), C64(H64), C65(H65), C66(H66),
 C69(H69), C71(H71), C74(H74), C75(H75), C76(H76), C79(H79), C80(H80), C84(H84),
  C85(H85), C87(H87), C88(H88), C90(H90), C91(H91), C96(H96), C98(H98),
 C97(H97), C94(H94), C92(H92), C104(H104), C103(H103), C105(H105), C101(H101),
 C102(H102)
6.c Fitted hexagon refined as free rotating group:
 C93(C96,C98,C97,C94,C92), C104(C103,C105,C100,C101,C102)
6.d Idealised Me refined as rotating group:
 C89(H89A,H89B,H89C), C95(H95A,H95B,H95C)
;
_olex2_submission_special_instructions 'No special instructions were received'

loop_
_space_group_symop_operation_xyz
'x, y, z'
'-x, -y, -z'

loop_
_atom_site_label
_atom_site_type_symbol
_atom_site_fract_x
_atom_site_fract_y
_atom_site_fract_z
_atom_site_U_iso_or_equiv
_atom_site_adp_type
_atom_site_occupancy
_atom_site_site_symmetry_order
_atom_site_calc_flag
_atom_site_refinement_flags_posn
_atom_site_refinement_flags_adp
_atom_site_refinement_flags_occupancy
_atom_site_disorder_assembly
_atom_site_disorder_group
Eu1 Eu 0.21578(2) 0.22445(2) 0.85828(2) 0.04681(10) Uani 1 1 d . . . . .
Eu2 Eu -0.35022(2) 0.33069(2) 0.43189(2) 0.04766(10) Uani 1 1 d . . . . .
S1 S 0.06567(14) 0.64732(11) 0.89820(10) 0.0781(6) Uani 1 1 d . . . . .
S2 S -0.03510(15) 0.06247(13) 0.35225(9) 0.0768(6) Uani 1 1 d . . . . .
S3 S -0.35844(11) -0.10666(10) 0.58186(10) 0.0645(4) Uani 1 1 d . . . . .
F1 F -0.4013(4) 0.2826(5) 0.1576(3) 0.132(2) Uani 1 1 d . U . . .
F2 F -0.2888(5) 0.4184(4) 0.2022(3) 0.127(2) Uani 1 1 d . U . . .
F3 F -0.2758(4) 0.3111(4) 0.1409(2) 0.1069(16) Uani 1 1 d . U . . .
F4 F 0.4627(5) 0.1970(7) 0.7822(5) 0.200(4) Uani 1 1 d . U . . .
F5 F 0.3732(6) 0.0685(7) 0.7590(8) 0.248(6) Uani 1 1 d . U . . .
F6 F 0.4063(6) 0.1172(8) 0.6747(4) 0.248(6) Uani 1 1 d . U . . .
F7 F 0.2302(5) 0.3446(4) 1.1519(3) 0.154(3) Uani 1 1 d . U . . .
F8 F 0.0880(4) 0.2765(4) 1.1168(3) 0.1223(19) Uani 1 1 d . U . . .
F9 F 0.1532(4) 0.2055(4) 1.0995(3) 0.125(2) Uani 1 1 d . U . . .
F10 F -0.4388(13) 0.4392(7) 0.6478(8) 0.138(6) Uani 0.624(19) 1 d D U P A 1
F10A F -0.5083(16) 0.3874(17) 0.6238(9) 0.105(7) Uani 0.376(19) 1 d . U P A 2
F11 F -0.4454(11) 0.3541(9) 0.7092(5) 0.113(4) Uani 0.624(19) 1 d D U P A 1
F11A F -0.3753(14) 0.4558(13) 0.6872(11) 0.127(7) Uani 0.376(19) 1 d . U P A 2
F12 F -0.5599(9) 0.3129(13) 0.6138(7) 0.151(6) Uani 0.624(19) 1 d D U P A 1
F12A F -0.5064(19) 0.3137(16) 0.6782(16) 0.134(8) Uani 0.376(19) 1 d . U P A 2
F13 F 0.0508(5) -0.0658(7) 0.9579(6) 0.218(5) Uani 1 1 d . U . . .
F14 F 0.1319(9) -0.0794(7) 0.8975(4) 0.257(6) Uani 1 1 d . U . . .
F15 F 0.1757(6) 0.0271(4) 0.9981(4) 0.202(4) Uani 1 1 d . U . . .
F16 F -0.2803(6) 0.6384(4) 0.4347(3) 0.160(3) Uani 1 1 d . U . . .
F17 F -0.2616(4) 0.6966(3) 0.5539(3) 0.127(2) Uani 1 1 d . U . . .
F18 F -0.3850(6) 0.5900(4) 0.4836(4) 0.158(3) Uani 1 1 d . U . . .
O1 O 0.3018(3) 0.1705(3) 0.8025(2) 0.0648(11) Uani 1 1 d . . . . .
O2 O -0.2307(3) 0.4333(3) 0.5475(2) 0.0604(11) Uani 1 1 d . . . . .
O3 O 0.1740(3) 0.1910(3) 0.7240(2) 0.0557(10) Uani 1 1 d . . . . .
O4 O 0.0590(3) 0.1300(3) 0.8177(2) 0.0621(11) Uani 1 1 d . . . . .
O5 O -0.3212(3) 0.4769(3) 0.4510(2) 0.0646(11) Uani 1 1 d . . . . .
O6 O -0.3227(3) 0.3550(3) 0.3169(2) 0.0569(10) Uani 1 1 d . . . . .
O7 O -0.2400(3) 0.2969(3) 0.4027(2) 0.0554(10) Uani 1 1 d . . . . .
O8 O -0.3735(3) 0.2171(3) 0.4822(2) 0.0568(10) Uani 1 1 d . . . . .
O9 O 0.1709(3) 0.3318(3) 0.8832(2) 0.0552(10) Uani 1 1 d . . . . .
O10 O 0.2035(3) 0.2567(3) 0.9858(2) 0.0660(11) Uani 1 1 d . . . . .
O11 O -0.4268(3) 0.3408(3) 0.5264(2) 0.0635(11) Uani 1 1 d . . . . .
O12 O 0.1777(3) 0.0935(3) 0.8861(3) 0.0662(11) Uani 1 1 d . . . . .
N1 N -0.4983(4) 0.3056(3) 0.3560(3) 0.0586(13) Uani 1 1 d . . . . .
N2 N 0.3745(3) 0.3042(3) 0.9511(3) 0.0544(12) Uani 1 1 d . . . . .
N3 N -0.4555(3) 0.1768(3) 0.3170(3) 0.0538(12) Uani 1 1 d . . . . .
N4 N 0.3442(3) 0.3670(3) 0.8421(3) 0.0544(12) Uani 1 1 d . . . . .
C1 C 0.6075(6) 0.4644(6) 0.9600(5) 0.095(2) Uani 1 1 d . . . . .
H1 H 0.666247 0.486861 0.987406 0.114 Uiso 1 1 calc R U . . .
C2 C 0.5455(6) 0.3630(6) 1.0327(4) 0.090(2) Uani 1 1 d . . . . .
H2 H 0.603030 0.382084 1.060417 0.108 Uiso 1 1 calc R U . . .
C3 C -0.2963(8) 0.6212(5) 0.4949(5) 0.092(3) Uani 1 1 d . . . . .
C4 C -0.6302(6) 0.3014(7) 0.2582(6) 0.096(3) Uani 1 1 d . . . . .
H4 H -0.672956 0.302228 0.224915 0.115 Uiso 1 1 calc R U . . .
C5 C 0.1190(6) -0.0214(6) 0.9345(5) 0.091(3) Uani 1 1 d . . . . .
C6 C -0.4731(13) 0.3540(10) 0.6358(8) 0.068(4) Uani 0.624(19) 1 d . U P A 1
C6A C -0.435(3) 0.382(3) 0.659(2) 0.097(8) Uani 0.376(19) 1 d . U P A 2
C7 C -0.3463(7) 0.0118(5) 0.5127(4) 0.091(3) Uani 1 1 d . . . . .
H7 H -0.328620 -0.018672 0.476880 0.110 Uiso 1 1 calc R U . . .
C8 C -0.5698(5) 0.0982(5) 0.1947(4) 0.0715(18) Uani 1 1 d . . . . .
C9 C 0.1707(5) 0.1365(5) 0.5246(4) 0.0675(17) Uani 1 1 d . . . . .
H9 H 0.228382 0.146463 0.528695 0.081 Uiso 1 1 calc R U . . .
C10 C 0.5947(5) 0.4952(5) 0.9064(5) 0.091(2) Uani 1 1 d . . . . .
H10 H 0.644304 0.537210 0.895935 0.110 Uiso 1 1 calc R U . . .
C11 C 0.1396(4) 0.1416(4) 0.5893(3) 0.0509(14) Uani 1 1 d . . . . .
C12 C 0.1572(6) 0.2788(5) 1.0970(4) 0.0726(19) Uani 1 1 d . . . . .
C13 C 0.0067(5) 0.6603(4) 0.7659(4) 0.0674(17) Uani 1 1 d . . . . .
H13 H 0.058635 0.717965 0.785574 0.081 Uiso 1 1 calc R U . . .
C14 C 0.3977(7) 0.4632(5) 0.7702(5) 0.091(3) Uani 1 1 d . . . . .
H14 H 0.384557 0.483377 0.732753 0.109 Uiso 1 1 calc R U . . .
C15 C -0.4842(6) 0.0366(5) 0.2296(4) 0.081(2) Uani 1 1 d . . . . .
H15 H -0.470598 -0.008441 0.219021 0.098 Uiso 1 1 calc R U . . .
C16 C -0.5896(6) 0.3640(6) 0.3277(6) 0.091(2) Uani 1 1 d . . . . .
H16 H -0.605484 0.406833 0.344290 0.109 Uiso 1 1 calc R U . . .
C17 C -0.5491(6) 0.0317(5) 0.1777(4) 0.092(2) Uani 1 1 d . . . . .
H17 H -0.579483 -0.016678 0.130720 0.110 Uiso 1 1 calc R U . . .
C18 C -0.3129(5) 0.3355(5) 0.1920(4) 0.0702(18) Uani 1 1 d . . . . .
C19 C 0.4733(6) 0.3015(6) 1.0464(4) 0.089(2) Uani 1 1 d . . . . .
H19 H 0.480015 0.278099 1.083394 0.107 Uiso 1 1 calc R U . . .
C20 C 0.2678(5) 0.1475(5) 0.6713(4) 0.076(2) Uani 1 1 d . . . . .
H20 H 0.285377 0.134011 0.627253 0.091 Uiso 1 1 calc R U . . .
C21 C 0.3878(7) 0.1321(7) 0.7352(5) 0.096(3) Uani 1 1 d . . . . .
C22 C 0.4857(7) 0.4956(5) 0.8076(5) 0.097(3) Uani 1 1 d . . . . .
H22 H 0.532805 0.538390 0.795331 0.116 Uiso 1 1 calc R U . . .
C23 C -0.3891(6) 0.0324(5) 0.6255(5) 0.085(2) Uani 1 1 d . . . . .
H23 H -0.400932 0.016560 0.667880 0.102 Uiso 1 1 calc R U . . .
C24 C -0.6564(6) 0.1626(7) 0.1612(5) 0.097(3) Uani 1 1 d . . . . .
H24 H -0.700336 0.160243 0.126365 0.117 Uiso 1 1 calc R U . . .
C25 C -0.5231(5) 0.3652(5) 0.3758(5) 0.076(2) Uani 1 1 d . . . . .
H25 H -0.494157 0.410310 0.424550 0.092 Uiso 1 1 calc R U . . .
C26 C -0.3539(7) 0.0810(5) 0.5027(4) 0.095(3) Uani 1 1 d . . . . .
H26 H -0.340199 0.097523 0.460987 0.114 Uiso 1 1 calc R U . . .
C27 C -0.1441(5) 0.4906(4) 0.7062(4) 0.0641(17) Uani 1 1 d . . . . .
H27 H -0.194738 0.431998 0.685557 0.077 Uiso 1 1 calc R U . . .
C28 C 0.3897(5) 0.2741(5) 1.0046(4) 0.0737(19) Uani 1 1 d . . . . .
H28 H 0.339961 0.231316 1.014355 0.088 Uiso 1 1 calc R U . . .
C29 C 0.3292(5) 0.3994(5) 0.7902(4) 0.0727(19) Uani 1 1 d . . . . .
H29 H 0.269729 0.378361 0.765999 0.087 Uiso 1 1 calc R U . . .
C30 C 0.0977(5) 0.5544(4) 0.9750(4) 0.0680(18) Uani 1 1 d . . . . .
H30 H 0.096070 0.594571 1.016747 0.082 Uiso 1 1 calc R U . . .
C31 C -0.3972(6) 0.1023(5) 0.6159(4) 0.080(2) Uani 1 1 d . . . . .
H31 H -0.413722 0.133105 0.652643 0.096 Uiso 1 1 calc R U . . .
C32 C 0.5048(5) 0.4645(4) 0.8638(4) 0.0699(18) Uani 1 1 d . . . . .
C33 C 0.3130(4) 0.1521(4) 0.7384(4) 0.0625(16) Uani 1 1 d . . . . .
C34 C -0.2165(5) 0.5755(4) 0.5727(4) 0.074(2) Uani 1 1 d . . . . .
H34 H -0.188458 0.634169 0.608614 0.088 Uiso 1 1 calc R U . . .
C35 C 0.1172(5) 0.1168(4) 0.4545(3) 0.0657(17) Uani 1 1 d . . . . .
H35 H 0.139799 0.115849 0.412269 0.079 Uiso 1 1 calc R U . . .
C36 C 0.5356(5) 0.3990(5) 0.9773(4) 0.0723(19) Uani 1 1 d . . . . .
C37 C -0.6367(6) 0.0977(7) 0.1426(4) 0.100(3) Uani 1 1 d . . . . .
H37 H -0.667193 0.051091 0.094667 0.120 Uiso 1 1 calc R U . . .
C38 C -0.6110(5) 0.2340(6) 0.2329(4) 0.0725(19) Uani 1 1 d . . . . .
C39 C 0.1303(5) 0.3386(4) 0.9984(4) 0.0647(17) Uani 1 1 d . . . . .
H39 H 0.099539 0.356844 1.028744 0.078 Uiso 1 1 calc R U . . .
C40 C -0.1930(4) 0.1446(4) 0.2825(3) 0.0584(16) Uani 1 1 d . . . . .
H40 H -0.235425 0.125345 0.236810 0.070 Uiso 1 1 calc R U . . .
C41 C -0.3637(4) -0.0132(4) 0.5732(3) 0.0521(14) Uani 1 1 d . . . . .
C42 C 0.1045(5) 0.0313(4) 0.8885(3) 0.0571(15) Uani 1 1 d . . . . .
C43 C 0.0817(5) 0.4964(4) 0.8407(4) 0.0706(19) Uani 1 1 d . . . . .
H43 H 0.068820 0.497195 0.791762 0.085 Uiso 1 1 calc R U . . .
C44 C -0.4176(5) 0.2496(4) 0.5937(4) 0.0663(18) Uani 1 1 d . . . . .
H44 H -0.425327 0.237559 0.638213 0.080 Uiso 1 1 calc R U . . .
C45 C -0.4328(5) 0.3141(4) 0.5813(4) 0.0614(16) Uani 1 1 d . . . . .
C46 C 0.4465(4) 0.3667(4) 0.9367(3) 0.0541(14) Uani 1 1 d . . . . .
C47 C -0.1501(5) 0.0989(4) 0.2879(3) 0.0656(18) Uani 1 1 d . . . . .
H47 H -0.163722 0.048983 0.245902 0.079 Uiso 1 1 calc R U . . .
C48 C -0.2463(4) 0.2799(4) 0.2736(3) 0.0597(16) Uani 1 1 d . . . . .
H48 H -0.230520 0.257618 0.231068 0.072 Uiso 1 1 calc R U . . .
C49 C -0.2560(4) -0.0544(4) 0.6543(3) 0.0486(13) Uani 1 1 d . . . . .
C50 C -0.1619(4) -0.0760(4) 0.7393(3) 0.0548(14) Uani 1 1 d . . . . .
H50 H -0.154335 -0.114069 0.760359 0.066 Uiso 1 1 calc R U . . .
C51 C -0.0533(5) 0.6332(4) 0.6973(4) 0.0659(17) Uani 1 1 d . . . . .
H51 H -0.042350 0.673480 0.671966 0.079 Uiso 1 1 calc R U . . .
C52 C -0.1295(4) 0.5476(4) 0.6655(3) 0.0543(14) Uani 1 1 d . . . . .
C53 C -0.5440(4) 0.2386(4) 0.2856(4) 0.0585(15) Uani 1 1 d . . . . .
C54 C 0.1950(4) 0.1626(4) 0.6665(3) 0.0531(14) Uani 1 1 d . . . . .
C55 C 0.1164(5) 0.4916(4) 0.9852(4) 0.0701(19) Uani 1 1 d . . . . .
H55 H 0.127866 0.490053 1.034045 0.084 Uiso 1 1 calc R U . . .
C56 C -0.0867(4) 0.1262(4) 0.3553(3) 0.0508(14) Uani 1 1 d . . . . .
C57 C -0.2754(5) 0.5525(4) 0.5072(4) 0.0638(17) Uani 1 1 d . . . . .
C58 C 0.0812(4) 0.5582(4) 0.9032(3) 0.0602(16) Uani 1 1 d . . . . .
C59 C 0.4304(4) 0.3992(4) 0.8790(3) 0.0545(14) Uani 1 1 d . . . . .
C60 C -0.0091(4) 0.6031(4) 0.8061(3) 0.0562(15) Uani 1 1 d . . . . .
C61 C -0.2225(4) 0.2676(4) 0.3423(3) 0.0509(14) Uani 1 1 d . . . . .
C62 C 0.1403(4) 0.3621(4) 0.9329(3) 0.0516(14) Uani 1 1 d . . . . .
C63 C 0.0308(4) 0.0986(4) 0.4467(3) 0.0550(15) Uani 1 1 d . . . . .
C64 C -0.0859(5) 0.5182(4) 0.7761(3) 0.0645(17) Uani 1 1 d . . . . .
H64 H -0.098524 0.479439 0.803073 0.077 Uiso 1 1 calc R U . . .
C65 C -0.1068(4) 0.0688(4) 0.7314(4) 0.0597(15) Uani 1 1 d . . . . .
H65 H -0.060910 0.129135 0.745995 0.072 Uiso 1 1 calc R U . . .
C66 C -0.1885(4) 0.0360(4) 0.6784(4) 0.0615(16) Uani 1 1 d . . . . .
H66 H -0.197333 0.074892 0.659500 0.074 Uiso 1 1 calc R U . . .
C67 C -0.3905(4) 0.2012(4) 0.5413(3) 0.0498(13) Uani 1 1 d . . . . .
C68 C -0.5224(4) 0.1693(4) 0.2642(3) 0.0546(14) Uani 1 1 d . . . . .
C69 C -0.0664(4) 0.2017(4) 0.4175(3) 0.0583(16) Uani 1 1 d . . . . .
H69 H -0.021962 0.222719 0.462383 0.070 Uiso 1 1 calc R U . . .
C70 C -0.1947(4) 0.5141(4) 0.5902(3) 0.0573(15) Uani 1 1 d . . . . .
C71 C -0.4392(5) 0.1103(4) 0.2983(4) 0.0651(17) Uani 1 1 d . . . . .
H71 H -0.394976 0.113456 0.333389 0.078 Uiso 1 1 calc R U . . .
C72 C -0.0013(4) 0.0524(4) 0.8129(3) 0.0515(14) Uani 1 1 d . . . . .
C73 C -0.0927(4) 0.0139(4) 0.7625(3) 0.0463(13) Uani 1 1 d . . . . .
C74 C 0.0517(4) 0.1227(4) 0.5804(3) 0.0531(14) Uani 1 1 d . . . . .
H74 H 0.029320 0.125070 0.622876 0.064 Uiso 1 1 calc R U . . .
C75 C 0.0176(5) 0.0044(4) 0.8537(4) 0.0645(17) Uani 1 1 d . . . . .
H75 H -0.030232 -0.046732 0.857064 0.077 Uiso 1 1 calc R U . . .
C76 C 0.1012(5) 0.4345(4) 0.8516(3) 0.0615(17) Uani 1 1 d . . . . .
H76 H 0.102874 0.394556 0.809618 0.074 Uiso 1 1 calc R U . . .
C77 C -0.2916(4) 0.3234(4) 0.2674(3) 0.0536(14) Uani 1 1 d . . . . .
C78 C 0.1634(4) 0.2903(4) 1.0195(4) 0.0574(15) Uani 1 1 d . . . . .
C79 C -0.1126(4) 0.2453(4) 0.4121(3) 0.0565(15) Uani 1 1 d . . . . .
H79 H -0.102172 0.292833 0.454861 0.068 Uiso 1 1 calc R U . . .
C80 C -0.2412(4) -0.1094(4) 0.6859(4) 0.0539(14) Uani 1 1 d . . . . .
H80 H -0.286161 -0.170287 0.670477 0.065 Uiso 1 1 calc R U . . .
C81 C -0.3821(4) 0.1271(3) 0.5550(3) 0.0453(12) Uani 1 1 d . . . . .
C82 C -0.1741(4) 0.2190(4) 0.3440(3) 0.0476(13) Uani 1 1 d . . . . .
C83 C 0.1186(4) 0.4297(4) 0.9231(3) 0.0533(14) Uani 1 1 d . . . . .
C84 C -0.0023(4) 0.1010(4) 0.5108(3) 0.0562(15) Uani 1 1 d . . . . .
H84 H -0.061141 0.087653 0.505980 0.067 Uiso 1 1 calc R U . . .
C85 C 0.1716(15) 0.7544(12) 1.1674(11) 0.117(5) Uani 0.5 1 d . U P . .
H85 H 0.123652 0.750961 1.185985 0.140 Uiso 0.5 1 calc R U P . .
C86 C 0.2028(13) 0.7959(10) 1.1132(9) 0.096(4) Uani 0.5 1 d . U P . .
C87 C 0.2677(13) 0.7841(11) 1.0853(11) 0.107(5) Uani 0.5 1 d . U P . .
H87 H 0.283194 0.802009 1.044572 0.128 Uiso 0.5 1 calc R U P . .
C88 C 0.3113(15) 0.7461(14) 1.1163(13) 0.125(6) Uani 0.5 1 d . U P . .
H88 H 0.358132 0.743929 1.099344 0.151 Uiso 0.5 1 calc R U P . .
C89 C 0.1589(16) 0.8329(14) 1.0875(11) 0.133(6) Uani 0.5 1 d . U P . .
H89A H 0.191951 0.897098 1.116133 0.200 Uiso 0.5 1 calc R U P . .
H89B H 0.099539 0.805751 1.094108 0.200 Uiso 0.5 1 calc R U P . .
H89C H 0.154380 0.822078 1.033986 0.200 Uiso 0.5 1 calc R U P . .
C90 C 0.2848(17) 0.7147(15) 1.1681(13) 0.129(6) Uani 0.5 1 d . U P . .
H90 H 0.310966 0.688756 1.189970 0.155 Uiso 0.5 1 calc R U P . .
C91 C 0.2212(15) 0.7211(13) 1.1879(10) 0.112(5) Uani 0.5 1 d . U P . .
H91 H 0.204639 0.696969 1.225404 0.135 Uiso 0.5 1 calc R U P . .
C93 C -0.0573(5) 0.3292(6) 0.6222(4) 0.086(3) Uani 0.5 1 d G U P . .
C96 C 0.0024(7) 0.3029(5) 0.6416(4) 0.082(3) Uani 0.5 1 d DG U P . .
H96 H -0.017456 0.251774 0.654587 0.098 Uiso 0.5 1 calc R U P . .
C98 C 0.0918(6) 0.3530(7) 0.6416(4) 0.078(3) Uani 0.5 1 d G U P . .
H98 H 0.131680 0.335448 0.654600 0.093 Uiso 0.5 1 calc R U P . .
C97 C 0.1215(6) 0.4295(6) 0.6222(5) 0.088(4) Uani 0.5 1 d G U P . .
H97 H 0.181235 0.462995 0.622205 0.106 Uiso 0.5 1 calc R U P . .
C94 C 0.0618(8) 0.4557(5) 0.6028(5) 0.100(4) Uani 0.5 1 d DG U P . .
H94 H 0.081655 0.506870 0.589798 0.120 Uiso 0.5 1 calc R U P . .
C92 C -0.0276(7) 0.4056(7) 0.6028(4) 0.078(3) Uani 0.5 1 d DG U P . .
H92 H -0.067481 0.423197 0.589785 0.093 Uiso 0.5 1 calc R U P . .
C95 C -0.1420(11) 0.2740(13) 0.6141(12) 0.161(8) Uani 0.5 1 d D U P . .
H95A H -0.170121 0.308074 0.628133 0.242 Uiso 0.5 1 calc R U P . .
H95B H -0.147168 0.239953 0.646683 0.242 Uiso 0.5 1 calc R U P . .
H95C H -0.171458 0.233045 0.561546 0.242 Uiso 0.5 1 calc R U P . .
C99 C -0.592(3) 0.033(2) -0.047(3) 0.294(19) Uani 0.5 1 d D U P B -1
H99A H -0.623882 0.040712 -0.010636 0.441 Uiso 0.5 1 d R U P B -1
H99B H -0.633802 -0.016418 -0.093976 0.441 Uiso 0.5 1 d R U P B -1
H99C H -0.560752 0.087672 -0.057486 0.441 Uiso 0.5 1 d R U P B -1
C104 C -0.4056(13) -0.0181(16) 0.0533(11) 0.166(8) Uani 0.5 1 d G U P B -1
H104 H -0.364588 -0.029162 0.076805 0.199 Uiso 0.5 1 calc R U P B -1
C103 C -0.3786(10) 0.0695(13) 0.0576(10) 0.158(7) Uani 0.5 1 d G U P B -1
H103 H -0.319624 0.116975 0.083981 0.189 Uiso 0.5 1 calc R U P B -1
C105 C -0.4399(14) 0.0861(11) 0.0226(12) 0.190(9) Uani 0.5 1 d DG U P B -1
H105 H -0.421862 0.144683 0.025427 0.228 Uiso 0.5 1 calc R U P B -1
C100 C -0.5281(13) 0.0151(14) -0.0168(13) 0.161(7) Uani 0.5 1 d G U P B -1
C101 C -0.5550(11) -0.0724(12) -0.0211(11) 0.157(7) Uani 0.5 1 d DG U P B -1
H101 H -0.614031 -0.119884 -0.047480 0.188 Uiso 0.5 1 calc R U P B -1
C102 C -0.4938(15) -0.0890(11) 0.0140(11) 0.153(7) Uani 0.5 1 d G U P B -1
H102 H -0.511794 -0.147594 0.011074 0.184 Uiso 0.5 1 calc R U P B -1

loop_
_atom_site_aniso_label
_atom_site_aniso_U_11
_atom_site_aniso_U_22
_atom_site_aniso_U_33
_atom_site_aniso_U_23
_atom_site_aniso_U_13
_atom_site_aniso_U_12
Eu1 0.04315(18) 0.04872(17) 0.04974(17) 0.01606(13) 0.00850(12) 0.02719(15)
Eu2 0.0592(2) 0.04827(17) 0.04725(17) 0.01964(12) 0.01346(13) 0.03623(16)
S1 0.0915(14) 0.0608(10) 0.0696(11) -0.0012(8) -0.0109(9) 0.0514(11)
S2 0.1168(16) 0.0926(12) 0.0451(9) 0.0082(8) 0.0069(9) 0.0850(13)
S3 0.0509(10) 0.0422(8) 0.0895(11) 0.0250(7) -0.0025(8) 0.0212(8)
F1 0.089(4) 0.214(6) 0.102(4) 0.092(4) 0.010(3) 0.073(4)
F2 0.222(7) 0.134(4) 0.107(4) 0.084(3) 0.067(4) 0.130(5)
F3 0.147(5) 0.157(4) 0.078(3) 0.071(3) 0.056(3) 0.105(4)
F4 0.095(5) 0.290(10) 0.200(7) 0.036(7) 0.004(5) 0.126(7)
F5 0.202(9) 0.243(9) 0.532(18) 0.267(11) 0.219(10) 0.198(8)
F6 0.275(10) 0.545(17) 0.109(5) 0.089(7) 0.079(6) 0.361(12)
F7 0.154(6) 0.163(5) 0.072(3) 0.059(3) 0.005(3) 0.028(5)
F8 0.150(5) 0.189(5) 0.136(4) 0.109(4) 0.103(4) 0.129(5)
F9 0.190(6) 0.141(4) 0.149(5) 0.106(4) 0.111(4) 0.124(5)
F10 0.220(15) 0.085(6) 0.161(11) 0.051(7) 0.100(11) 0.106(8)
F10A 0.113(12) 0.119(14) 0.113(10) 0.017(9) 0.039(8) 0.094(11)
F11 0.208(12) 0.138(9) 0.068(5) 0.044(5) 0.067(6) 0.137(9)
F11A 0.123(11) 0.122(9) 0.113(11) -0.015(8) 0.017(8) 0.081(8)
F12 0.124(7) 0.183(12) 0.164(9) 0.038(8) 0.071(6) 0.101(8)
F12A 0.170(16) 0.136(12) 0.138(15) 0.053(10) 0.094(13) 0.100(10)
F13 0.143(7) 0.278(10) 0.310(11) 0.254(10) 0.064(7) 0.092(7)
F14 0.59(2) 0.294(10) 0.156(6) 0.151(7) 0.164(9) 0.380(13)
F15 0.218(8) 0.145(5) 0.146(5) 0.068(4) -0.084(5) 0.048(5)
F16 0.321(10) 0.132(4) 0.116(4) 0.079(4) 0.080(5) 0.164(6)
F17 0.204(6) 0.080(3) 0.107(4) 0.021(3) 0.016(4) 0.095(4)
F18 0.174(7) 0.129(5) 0.212(7) 0.051(5) 0.024(5) 0.123(5)
O1 0.072(3) 0.085(3) 0.059(3) 0.026(2) 0.020(2) 0.056(3)
O2 0.069(3) 0.050(2) 0.058(2) 0.0118(19) 0.005(2) 0.036(2)
O3 0.055(3) 0.063(2) 0.046(2) 0.0092(18) 0.0119(18) 0.036(2)
O4 0.048(3) 0.057(3) 0.079(3) 0.027(2) 0.009(2) 0.027(2)
O5 0.082(3) 0.054(2) 0.064(3) 0.021(2) 0.012(2) 0.042(2)
O6 0.064(3) 0.063(2) 0.064(3) 0.034(2) 0.020(2) 0.043(2)
O7 0.067(3) 0.070(3) 0.049(2) 0.0239(19) 0.0200(19) 0.049(2)
O8 0.081(3) 0.059(2) 0.052(2) 0.0263(19) 0.026(2) 0.048(2)
O9 0.059(3) 0.060(2) 0.057(2) 0.0203(19) 0.0174(19) 0.038(2)
O10 0.074(3) 0.092(3) 0.061(3) 0.036(2) 0.028(2) 0.059(3)
O11 0.088(3) 0.074(3) 0.067(3) 0.039(2) 0.035(2) 0.062(3)
O12 0.049(3) 0.064(3) 0.093(3) 0.032(2) 0.011(2) 0.035(2)
N1 0.061(3) 0.061(3) 0.069(3) 0.033(3) 0.022(3) 0.038(3)
N2 0.049(3) 0.062(3) 0.050(3) 0.022(2) 0.009(2) 0.028(3)
N3 0.058(3) 0.052(3) 0.062(3) 0.028(2) 0.023(2) 0.031(3)
N4 0.054(3) 0.050(3) 0.058(3) 0.023(2) 0.015(2) 0.025(3)
C1 0.057(5) 0.094(6) 0.092(6) 0.019(5) 0.008(4) 0.021(5)
C2 0.064(5) 0.130(7) 0.067(5) 0.029(5) -0.002(4) 0.054(5)
C3 0.136(9) 0.068(5) 0.080(5) 0.021(4) 0.012(5) 0.066(6)
C4 0.069(6) 0.119(7) 0.135(8) 0.095(7) 0.026(5) 0.050(6)
C5 0.080(6) 0.074(5) 0.101(6) 0.052(5) -0.005(5) 0.025(5)
C6 0.102(7) 0.063(6) 0.065(6) 0.031(5) 0.038(5) 0.055(6)
C6A 0.104(10) 0.101(10) 0.103(12) 0.034(8) 0.033(7) 0.069(7)
C7 0.168(9) 0.098(5) 0.064(4) 0.035(4) 0.041(5) 0.107(6)
C8 0.063(5) 0.076(5) 0.057(4) 0.017(3) 0.017(3) 0.027(4)
C9 0.055(4) 0.089(5) 0.062(4) 0.026(3) 0.019(3) 0.041(4)
C10 0.051(5) 0.074(5) 0.110(6) 0.024(5) 0.034(5) 0.008(4)
C11 0.056(4) 0.050(3) 0.045(3) 0.013(2) 0.008(3) 0.030(3)
C12 0.083(6) 0.085(5) 0.070(5) 0.036(4) 0.034(4) 0.052(5)
C13 0.056(4) 0.054(4) 0.073(4) 0.012(3) 0.012(3) 0.023(3)
C14 0.126(8) 0.078(5) 0.085(5) 0.048(4) 0.039(5) 0.055(6)
C15 0.090(6) 0.065(4) 0.080(5) 0.012(4) 0.029(4) 0.041(4)
C16 0.074(6) 0.081(5) 0.145(8) 0.062(6) 0.029(5) 0.052(5)
C17 0.086(6) 0.076(5) 0.069(5) -0.001(4) 0.019(4) 0.026(5)
C18 0.083(6) 0.091(5) 0.070(4) 0.048(4) 0.028(4) 0.059(5)
C19 0.075(6) 0.122(7) 0.080(5) 0.045(5) 0.008(4) 0.058(6)
C20 0.070(5) 0.113(6) 0.057(4) 0.022(4) 0.018(3) 0.062(5)
C21 0.093(7) 0.127(7) 0.095(6) 0.025(5) 0.022(5) 0.087(6)
C22 0.123(8) 0.064(5) 0.110(7) 0.044(5) 0.069(6) 0.041(5)
C23 0.122(7) 0.110(6) 0.111(6) 0.085(5) 0.080(5) 0.092(6)
C24 0.074(6) 0.150(8) 0.074(6) 0.066(6) 0.012(4) 0.054(6)
C25 0.072(5) 0.063(4) 0.118(6) 0.045(4) 0.031(4) 0.047(4)
C26 0.194(10) 0.106(6) 0.059(4) 0.049(4) 0.056(5) 0.118(7)
C27 0.068(5) 0.050(3) 0.065(4) 0.015(3) 0.008(3) 0.029(3)
C28 0.063(5) 0.093(5) 0.064(4) 0.037(4) 0.009(3) 0.039(4)
C29 0.082(5) 0.069(4) 0.075(4) 0.035(4) 0.020(4) 0.043(4)
C30 0.087(5) 0.064(4) 0.054(4) 0.008(3) 0.016(3) 0.049(4)
C31 0.113(6) 0.095(5) 0.105(6) 0.066(5) 0.073(5) 0.084(5)
C32 0.069(5) 0.053(4) 0.067(4) 0.015(3) 0.028(4) 0.019(4)
C33 0.054(4) 0.067(4) 0.073(4) 0.023(3) 0.014(3) 0.038(4)
C34 0.106(6) 0.045(3) 0.057(4) 0.010(3) 0.002(4) 0.040(4)
C35 0.070(5) 0.083(5) 0.048(4) 0.026(3) 0.023(3) 0.042(4)
C36 0.044(4) 0.082(5) 0.063(4) 0.009(3) 0.008(3) 0.024(4)
C37 0.078(6) 0.134(8) 0.056(5) 0.031(5) 0.004(4) 0.037(6)
C38 0.058(4) 0.104(5) 0.079(5) 0.066(4) 0.024(4) 0.043(4)
C39 0.062(4) 0.077(4) 0.077(4) 0.036(4) 0.032(3) 0.047(4)
C40 0.073(4) 0.074(4) 0.032(3) 0.007(3) -0.002(3) 0.052(4)
C41 0.043(3) 0.043(3) 0.064(4) 0.023(3) 0.002(3) 0.020(3)
C42 0.055(4) 0.053(4) 0.056(4) 0.017(3) 0.005(3) 0.027(3)
C43 0.093(6) 0.075(4) 0.053(4) 0.014(3) 0.007(3) 0.059(4)
C44 0.098(6) 0.069(4) 0.066(4) 0.035(3) 0.039(4) 0.061(4)
C45 0.084(5) 0.066(4) 0.063(4) 0.030(3) 0.033(3) 0.054(4)
C46 0.048(4) 0.051(3) 0.051(3) 0.007(3) 0.009(3) 0.023(3)
C47 0.091(5) 0.068(4) 0.043(3) 0.010(3) 0.009(3) 0.054(4)
C48 0.075(5) 0.082(4) 0.047(3) 0.032(3) 0.023(3) 0.054(4)
C49 0.041(3) 0.047(3) 0.061(3) 0.024(3) 0.011(3) 0.024(3)
C50 0.048(4) 0.064(4) 0.066(4) 0.041(3) 0.018(3) 0.030(3)
C51 0.072(5) 0.063(4) 0.063(4) 0.030(3) 0.020(3) 0.032(4)
C52 0.061(4) 0.048(3) 0.053(3) 0.013(3) 0.016(3) 0.031(3)
C53 0.054(4) 0.074(4) 0.060(4) 0.040(3) 0.022(3) 0.034(4)
C54 0.046(4) 0.054(3) 0.054(3) 0.013(3) 0.004(3) 0.027(3)
C55 0.090(5) 0.077(4) 0.050(4) 0.011(3) 0.011(3) 0.057(4)
C56 0.066(4) 0.052(3) 0.042(3) 0.012(2) 0.011(3) 0.040(3)
C57 0.091(5) 0.055(4) 0.063(4) 0.027(3) 0.026(4) 0.048(4)
C58 0.060(4) 0.056(4) 0.063(4) 0.008(3) 0.004(3) 0.039(3)
C59 0.055(4) 0.047(3) 0.052(3) 0.010(3) 0.019(3) 0.024(3)
C60 0.066(4) 0.054(4) 0.055(3) 0.013(3) 0.013(3) 0.040(3)
C61 0.049(4) 0.052(3) 0.053(3) 0.020(3) 0.011(3) 0.028(3)
C62 0.040(3) 0.051(3) 0.058(3) 0.013(3) 0.009(3) 0.025(3)
C63 0.074(5) 0.053(3) 0.049(3) 0.014(3) 0.013(3) 0.045(3)
C64 0.073(5) 0.052(4) 0.061(4) 0.019(3) 0.001(3) 0.032(4)
C65 0.045(4) 0.044(3) 0.082(4) 0.023(3) 0.008(3) 0.020(3)
C66 0.053(4) 0.042(3) 0.080(4) 0.025(3) -0.002(3) 0.021(3)
C67 0.052(4) 0.051(3) 0.052(3) 0.020(3) 0.011(3) 0.032(3)
C68 0.050(4) 0.063(4) 0.051(3) 0.027(3) 0.017(3) 0.026(3)
C69 0.074(4) 0.065(4) 0.041(3) 0.010(3) 0.001(3) 0.049(4)
C70 0.066(4) 0.050(3) 0.058(4) 0.019(3) 0.015(3) 0.033(3)
C71 0.079(5) 0.061(4) 0.065(4) 0.024(3) 0.026(3) 0.042(4)
C72 0.048(4) 0.058(4) 0.051(3) 0.017(3) 0.016(3) 0.030(3)
C73 0.044(3) 0.050(3) 0.048(3) 0.021(2) 0.016(2) 0.025(3)
C74 0.059(4) 0.067(4) 0.046(3) 0.019(3) 0.018(3) 0.043(3)
C75 0.054(4) 0.065(4) 0.067(4) 0.035(3) 0.007(3) 0.022(3)
C76 0.075(5) 0.061(4) 0.052(4) 0.007(3) 0.011(3) 0.047(4)
C77 0.055(4) 0.064(4) 0.051(3) 0.030(3) 0.016(3) 0.034(3)
C78 0.044(4) 0.059(4) 0.068(4) 0.027(3) 0.019(3) 0.024(3)
C79 0.079(5) 0.057(3) 0.041(3) 0.008(2) 0.009(3) 0.048(4)
C80 0.040(3) 0.043(3) 0.080(4) 0.032(3) 0.021(3) 0.016(3)
C81 0.044(3) 0.047(3) 0.049(3) 0.019(2) 0.009(2) 0.027(3)
C82 0.057(4) 0.056(3) 0.044(3) 0.024(3) 0.016(3) 0.037(3)
C83 0.047(4) 0.054(3) 0.052(3) 0.009(3) 0.007(3) 0.029(3)
C84 0.059(4) 0.065(4) 0.057(4) 0.020(3) 0.014(3) 0.044(3)
C85 0.133(10) 0.092(8) 0.095(8) 0.003(6) 0.048(7) 0.051(7)
C86 0.106(8) 0.051(6) 0.073(7) -0.010(5) 0.017(6) 0.018(6)
C87 0.089(8) 0.076(8) 0.106(8) 0.020(6) 0.026(6) 0.015(6)
C88 0.103(9) 0.106(9) 0.125(9) 0.025(7) 0.025(7) 0.035(7)
C89 0.146(14) 0.117(12) 0.091(11) -0.012(8) 0.017(9) 0.066(11)
C90 0.126(10) 0.120(10) 0.108(9) 0.025(7) 0.014(7) 0.053(8)
C91 0.119(9) 0.095(9) 0.078(8) 0.014(6) 0.019(6) 0.036(7)
C93 0.089(7) 0.091(7) 0.042(6) -0.020(4) 0.017(5) 0.046(5)
C96 0.113(7) 0.074(6) 0.038(6) -0.013(4) 0.012(5) 0.054(5)
C98 0.093(7) 0.079(6) 0.042(6) -0.010(4) 0.007(5) 0.052(6)
C97 0.087(7) 0.090(7) 0.070(7) 0.004(5) 0.028(6) 0.046(6)
C94 0.132(8) 0.096(7) 0.065(7) 0.005(5) 0.026(6) 0.068(6)
C92 0.106(7) 0.102(6) 0.025(5) -0.016(4) 0.002(5) 0.078(6)
C95 0.121(9) 0.181(15) 0.135(14) 0.036(11) 0.075(11) 0.049(9)
C99 0.28(2) 0.34(3) 0.29(3) 0.112(18) 0.053(14) 0.20(2)
C104 0.167(10) 0.180(10) 0.142(12) 0.049(8) 0.077(8) 0.084(8)
C103 0.163(11) 0.159(10) 0.133(11) 0.039(8) 0.063(8) 0.075(8)
C105 0.190(11) 0.188(11) 0.178(14) 0.054(9) 0.065(8) 0.094(8)
C100 0.162(10) 0.178(10) 0.146(11) 0.055(8) 0.084(8) 0.087(8)
C101 0.158(11) 0.166(9) 0.127(11) 0.034(8) 0.077(8) 0.073(8)
C102 0.161(10) 0.148(10) 0.141(11) 0.028(7) 0.079(7) 0.080(7)

loop_
_atom_type_symbol
_atom_type_description
_atom_type_scat_dispersion_real
_atom_type_scat_dispersion_imag
_atom_type_scat_source
C C 0.0033 0.0016 'International Tables Vol C Tables 4.2.6.8 and 6.1.1.4'
H H 0.0000 0.0000 'International Tables Vol C Tables 4.2.6.8 and 6.1.1.4'
Eu Eu -0.1578 3.6682 'International Tables Vol C Tables 4.2.6.8 and 6.1.1.4'
F F 0.0171 0.0103 'International Tables Vol C Tables 4.2.6.8 and 6.1.1.4'
N N 0.0061 0.0033 'International Tables Vol C Tables 4.2.6.8 and 6.1.1.4'
O O 0.0106 0.0060 'International Tables Vol C Tables 4.2.6.8 and 6.1.1.4'
S S 0.1246 0.1234 'International Tables Vol C Tables 4.2.6.8 and 6.1.1.4'

loop_
_geom_angle_atom_site_label_1
_geom_angle_atom_site_label_2
_geom_angle_atom_site_label_3
_geom_angle
_geom_angle_site_symmetry_1
_geom_angle_site_symmetry_3
_geom_angle_publ_flag
O1 Eu1 O3 71.75(13) . . ?
O1 Eu1 O9 149.74(15) . . ?
O1 Eu1 O10 129.86(14) . . ?
O1 Eu1 N2 69.48(15) . . ?
O1 Eu1 N4 76.87(15) . . ?
O3 Eu1 O10 157.35(14) . . ?
O3 Eu1 N2 128.77(15) . . ?
O3 Eu1 N4 76.73(14) . . ?
O4 Eu1 O1 118.62(15) . . ?
O4 Eu1 O3 74.67(14) . . ?
O4 Eu1 O9 78.51(14) . . ?
O4 Eu1 O10 86.84(16) . . ?
O4 Eu1 O12 72.01(14) . . ?
O4 Eu1 N2 155.03(15) . . ?
O4 Eu1 N4 140.08(15) . . ?
O9 Eu1 O3 91.30(13) . . ?
O9 Eu1 O10 71.94(13) . . ?
O9 Eu1 N2 106.16(14) . . ?
O9 Eu1 N4 74.87(15) . . ?
O10 Eu1 N2 71.96(15) . . ?
O10 Eu1 N4 111.89(15) . . ?
O12 Eu1 O1 75.20(15) . . ?
O12 Eu1 O3 112.00(14) . . ?
O12 Eu1 O9 135.04(15) . . ?
O12 Eu1 O10 73.25(15) . . ?
O12 Eu1 N2 88.93(15) . . ?
O12 Eu1 N4 145.88(15) . . ?
N2 Eu1 N4 62.94(15) . . ?
O2 Eu2 N1 139.81(14) . . ?
O2 Eu2 N3 155.83(13) . . ?
O5 Eu2 O2 72.08(13) . . ?
O5 Eu2 O6 74.39(14) . . ?
O5 Eu2 O7 118.97(15) . . ?
O5 Eu2 O8 149.17(13) . . ?
O5 Eu2 O11 82.24(14) . . ?
O5 Eu2 N1 74.95(15) . . ?
O5 Eu2 N3 131.37(14) . . ?
O6 Eu2 O2 116.60(15) . . ?
O6 Eu2 N1 74.67(15) . . ?
O6 Eu2 N3 72.05(14) . . ?
O7 Eu2 O2 80.56(14) . . ?
O7 Eu2 O6 71.17(13) . . ?
O7 Eu2 O11 141.81(13) . . ?
O7 Eu2 N1 136.67(15) . . ?
O7 Eu2 N3 81.50(15) . . ?
O8 Eu2 O2 85.70(14) . . ?
O8 Eu2 O6 135.97(12) . . ?
O8 Eu2 O7 76.43(13) . . ?
O8 Eu2 O11 71.77(13) . . ?
O8 Eu2 N1 113.48(15) . . ?
O8 Eu2 N3 74.41(14) . . ?
O11 Eu2 O2 76.56(16) . . ?
O11 Eu2 O6 146.88(13) . . ?
O11 Eu2 N1 76.83(15) . . ?
O11 Eu2 N3 109.02(15) . . ?
N1 Eu2 N3 62.95(15) . . ?
C60 S1 C58 104.7(3) . . ?
C56 S2 C63 107.4(2) . . ?
C49 S3 C41 103.4(3) . . ?
C33 O1 Eu1 135.0(4) . . ?
C70 O2 Eu2 136.9(4) . . ?
C54 O3 Eu1 138.2(4) . . ?
C72 O4 Eu1 139.4(4) . . ?
C57 O5 Eu2 133.9(4) . . ?
C77 O6 Eu2 131.7(3) . . ?
C61 O7 Eu2 135.5(4) . . ?
C67 O8 Eu2 137.4(3) . . ?
C62 O9 Eu1 136.8(4) . . ?
C78 O10 Eu1 132.4(4) . . ?
C45 O11 Eu2 131.5(4) . . ?
C42 O12 Eu1 132.5(4) . . ?
C25 N1 Eu2 122.6(5) . . ?
C25 N1 C53 117.0(6) . . ?
C53 N1 Eu2 119.2(4) . . ?
C28 N2 Eu1 121.1(4) . . ?
C28 N2 C46 118.2(6) . . ?
C46 N2 Eu1 119.7(4) . . ?
C68 N3 Eu2 118.6(4) . . ?
C71 N3 Eu2 123.7(4) . . ?
C71 N3 C68 116.6(5) . . ?
C29 N4 Eu1 122.4(5) . . ?
C29 N4 C59 118.5(6) . . ?
C59 N4 Eu1 118.2(4) . . ?
C10 C1 H1 118.8 . . ?
C10 C1 C36 122.4(8) . . ?
C36 C1 H1 118.8 . . ?
C19 C2 H2 119.5 . . ?
C19 C2 C36 121.0(7) . . ?
C36 C2 H2 119.5 . . ?
F16 C3 F17 110.2(7) . . ?
F16 C3 F18 103.9(8) . . ?
F16 C3 C57 113.9(7) . . ?
F17 C3 F18 100.7(8) . . ?
F17 C3 C57 115.7(7) . . ?
F18 C3 C57 110.9(7) . . ?
C16 C4 H4 119.1 . . ?
C16 C4 C38 121.9(7) . . ?
C38 C4 H4 119.1 . . ?
F13 C5 C42 113.8(8) . . ?
F14 C5 F13 104.1(9) . . ?
F14 C5 F15 112.4(10) . . ?
F14 C5 C42 113.1(8) . . ?
F15 C5 F13 98.0(9) . . ?
F15 C5 C42 114.1(7) . . ?
F10 C6 F11 103.4(12) . . ?
F10 C6 C45 110.7(13) . . ?
F11 C6 C45 109.0(13) . . ?
F12 C6 F10 109.0(17) . . ?
F12 C6 F11 109.4(14) . . ?
F12 C6 C45 114.7(11) . . ?
F10A C6A F12A 82(3) . . ?
F10A C6A C45 98(2) . . ?
F11A C6A F10A 106(4) . . ?
F11A C6A F12A 141(4) . . ?
F11A C6A C45 118(3) . . ?
F12A C6A C45 98(3) . . ?
C26 C7 H7 119.1 . . ?
C41 C7 H7 119.1 . . ?
C41 C7 C26 121.8(6) . . ?
C17 C8 C37 123.2(7) . . ?
C68 C8 C17 118.1(7) . . ?
C68 C8 C37 118.6(7) . . ?
C11 C9 H9 119.6 . . ?
C35 C9 H9 119.6 . . ?
C35 C9 C11 120.8(6) . . ?
C1 C10 H10 119.5 . . ?
C1 C10 C32 121.0(7) . . ?
C32 C10 H10 119.5 . . ?
C9 C11 C54 122.8(6) . . ?
C9 C11 C74 118.0(5) . . ?
C74 C11 C54 119.1(5) . . ?
F7 C12 C78 110.5(6) . . ?
F8 C12 F7 108.1(7) . . ?
F8 C12 F9 105.9(6) . . ?
F8 C12 C78 113.9(6) . . ?
F9 C12 F7 103.9(7) . . ?
F9 C12 C78 113.7(6) . . ?
C51 C13 H13 119.6 . . ?
C51 C13 C60 120.9(6) . . ?
C60 C13 H13 119.6 . . ?
C22 C14 H14 121.0 . . ?
C22 C14 C29 118.1(8) . . ?
C29 C14 H14 121.0 . . ?
C17 C15 H15 120.8 . . ?
C17 C15 C71 118.4(7) . . ?
C71 C15 H15 120.8 . . ?
C4 C16 H16 120.5 . . ?
C4 C16 C25 118.9(8) . . ?
C25 C16 H16 120.5 . . ?
C8 C17 H17 119.9 . . ?
C15 C17 C8 120.2(7) . . ?
C15 C17 H17 119.9 . . ?
F1 C18 C77 109.6(6) . . ?
F2 C18 F1 108.2(6) . . ?
F2 C18 F3 107.0(6) . . ?
F2 C18 C77 112.4(6) . . ?
F3 C18 F1 104.5(6) . . ?
F3 C18 C77 114.6(5) . . ?
C2 C19 H19 120.8 . . ?
C2 C19 C28 118.3(8) . . ?
C28 C19 H19 120.8 . . ?
C33 C20 H20 118.7 . . ?
C33 C20 C54 122.6(6) . . ?
C54 C20 H20 118.7 . . ?
F4 C21 F5 102.0(10) . . ?
F4 C21 C33 112.3(7) . . ?
F5 C21 C33 110.5(9) . . ?
F6 C21 F4 103.2(10) . . ?
F6 C21 F5 109.4(9) . . ?
F6 C21 C33 118.2(8) . . ?
C14 C22 H22 119.7 . . ?
C14 C22 C32 120.5(8) . . ?
C32 C22 H22 119.7 . . ?
C31 C23 H23 119.8 . . ?
C41 C23 H23 119.8 . . ?
C41 C23 C31 120.3(6) . . ?
C37 C24 H24 119.9 . . ?
C37 C24 C38 120.2(7) . . ?
C38 C24 H24 119.9 . . ?
N1 C25 C16 123.4(8) . . ?
N1 C25 H25 118.3 . . ?
C16 C25 H25 118.3 . . ?
C7 C26 H26 119.8 . . ?
C7 C26 C81 120.5(6) . . ?
C81 C26 H26 119.8 . . ?
C52 C27 H27 119.1 . . ?
C64 C27 H27 119.1 . . ?
C64 C27 C52 121.8(6) . . ?
N2 C28 C19 124.5(8) . . ?
N2 C28 H28 117.7 . . ?
C19 C28 H28 117.7 . . ?
N4 C29 C14 123.4(8) . . ?
N4 C29 H29 118.3 . . ?
C14 C29 H29 118.3 . . ?
C55 C30 H30 119.8 . . ?
C55 C30 C58 120.4(5) . . ?
C58 C30 H30 119.8 . . ?
C23 C31 H31 118.9 . . ?
C81 C31 C23 122.2(6) . . ?
C81 C31 H31 118.9 . . ?
C22 C32 C10 124.4(8) . . ?
C22 C32 C59 116.7(7) . . ?
C59 C32 C10 118.9(7) . . ?
O1 C33 C20 128.9(6) . . ?
O1 C33 C21 113.8(6) . . ?
C20 C33 C21 117.3(7) . . ?
C57 C34 H34 118.4 . . ?
C57 C34 C70 123.2(6) . . ?
C70 C34 H34 118.4 . . ?
C9 C35 H35 119.7 . . ?
C63 C35 C9 120.5(6) . . ?
C63 C35 H35 119.7 . . ?
C1 C36 C2 124.7(7) . . ?
C1 C36 C46 118.5(7) . . ?
C2 C36 C46 116.8(7) . . ?
C8 C37 H37 119.0 . . ?
C24 C37 C8 122.0(8) . . ?
C24 C37 H37 119.0 . . ?
C4 C38 C24 123.9(8) . . ?
C4 C38 C53 115.8(7) . . ?
C24 C38 C53 120.3(7) . . ?
C62 C39 H39 118.3 . . ?
C78 C39 H39 118.3 . . ?
C78 C39 C62 123.3(6) . . ?
C47 C40 H40 119.6 . . ?
C47 C40 C82 120.9(5) . . ?
C82 C40 H40 119.6 . . ?
C7 C41 S3 120.5(5) . . ?
C7 C41 C23 118.4(5) . . ?
C23 C41 S3 121.0(5) . . ?
O12 C42 C5 112.4(6) . . ?
O12 C42 C75 128.9(6) . . ?
C75 C42 C5 118.6(7) . . ?
C58 C43 H43 120.1 . . ?
C76 C43 H43 120.1 . . ?
C76 C43 C58 119.8(6) . . ?
C45 C44 H44 118.8 . . ?
C45 C44 C67 122.4(6) . . ?
C67 C44 H44 118.8 . . ?
O11 C45 C6 111.5(7) . . ?
O11 C45 C6A 114.4(16) . . ?
O11 C45 C44 129.7(5) . . ?
C44 C45 C6 118.4(8) . . ?
C44 C45 C6A 114.2(16) . . ?
N2 C46 C36 121.2(6) . . ?
N2 C46 C59 118.3(5) . . ?
C36 C46 C59 120.5(6) . . ?
C40 C47 H47 119.6 . . ?
C40 C47 C56 120.7(5) . . ?
C56 C47 H47 119.6 . . ?
C61 C48 H48 118.7 . . ?
C77 C48 H48 118.7 . . ?
C77 C48 C61 122.6(5) . . ?
C66 C49 S3 124.3(4) . . ?
C66 C49 C80 118.3(5) . . ?
C80 C49 S3 117.3(4) . . ?
C73 C50 H50 119.6 . . ?
C80 C50 H50 119.6 . . ?
C80 C50 C73 120.8(5) . . ?
C13 C51 H51 119.5 . . ?
C13 C51 C52 121.1(6) . . ?
C52 C51 H51 119.5 . . ?
C27 C52 C70 119.5(6) . . ?
C51 C52 C27 117.4(6) . . ?
C51 C52 C70 123.1(5) . . ?
N1 C53 C38 122.9(6) . . ?
N1 C53 C68 118.3(5) . . ?
C38 C53 C68 118.8(6) . . ?
O3 C54 C11 118.0(5) . . ?
O3 C54 C20 122.8(5) . . ?
C20 C54 C11 119.2(5) . . ?
C30 C55 H55 119.5 . . ?
C30 C55 C83 120.9(6) . . ?
C83 C55 H55 119.5 . . ?
C47 C56 S2 115.3(4) . . ?
C47 C56 C69 118.9(5) . . ?
C69 C56 S2 125.7(4) . . ?
O5 C57 C3 111.6(6) . . ?
O5 C57 C34 128.9(5) . . ?
C34 C57 C3 119.4(6) . . ?
C30 C58 S1 116.3(4) . . ?
C30 C58 C43 119.4(5) . . ?
C43 C58 S1 124.2(5) . . ?
N4 C59 C32 122.8(6) . . ?
N4 C59 C46 118.5(5) . . ?
C32 C59 C46 118.7(6) . . ?
C13 C60 S1 117.8(5) . . ?
C64 C60 S1 123.1(5) . . ?
C64 C60 C13 118.8(6) . . ?
O7 C61 C48 122.8(5) . . ?
O7 C61 C82 117.9(5) . . ?
C48 C61 C82 119.3(5) . . ?
O9 C62 C39 123.4(5) . . ?
O9 C62 C83 117.3(5) . . ?
C39 C62 C83 119.3(5) . . ?
C35 C63 S2 116.2(4) . . ?
C35 C63 C84 119.3(5) . . ?
C84 C63 S2 124.2(5) . . ?
C27 C64 H64 120.0 . . ?
C60 C64 C27 120.0(6) . . ?
C60 C64 H64 120.0 . . ?
C66 C65 H65 119.2 . . ?
C73 C65 H65 119.2 . . ?
C73 C65 C66 121.7(5) . . ?
C49 C66 C65 119.7(5) . . ?
C49 C66 H66 120.2 . . ?
C65 C66 H66 120.2 . . ?
O8 C67 C44 122.7(5) . . ?
O8 C67 C81 117.4(5) . . ?
C44 C67 C81 119.9(5) . . ?
N3 C68 C53 117.1(5) . . ?
C8 C68 N3 122.8(6) . . ?
C8 C68 C53 120.1(6) . . ?
C56 C69 H69 120.2 . . ?
C79 C69 C56 119.7(5) . . ?
C79 C69 H69 120.2 . . ?
O2 C70 C34 123.6(6) . . ?
O2 C70 C52 118.4(5) . . ?
C34 C70 C52 117.9(5) . . ?
N3 C71 C15 123.8(7) . . ?
N3 C71 H71 118.1 . . ?
C15 C71 H71 118.1 . . ?
O4 C72 C73 116.6(5) . . ?
O4 C72 C75 121.6(6) . . ?
C75 C72 C73 121.8(6) . . ?
C50 C73 C72 124.0(5) . . ?
C65 C73 C50 118.0(5) . . ?
C65 C73 C72 117.7(5) . . ?
C11 C74 H74 119.3 . . ?
C84 C74 C11 121.3(5) . . ?
C84 C74 H74 119.3 . . ?
C42 C75 C72 121.9(6) . . ?
C42 C75 H75 119.1 . . ?
C72 C75 H75 119.1 . . ?
C43 C76 H76 119.0 . . ?
C43 C76 C83 121.9(5) . . ?
C83 C76 H76 119.0 . . ?
O6 C77 C18 111.9(5) . . ?
O6 C77 C48 128.7(5) . . ?
C48 C77 C18 119.4(5) . . ?
O10 C78 C12 113.4(5) . . ?
O10 C78 C39 128.7(6) . . ?
C39 C78 C12 117.8(6) . . ?
C69 C79 H79 119.6 . . ?
C82 C79 C69 120.9(5) . . ?
C82 C79 H79 119.6 . . ?
C49 C80 H80 119.3 . . ?
C50 C80 C49 121.5(5) . . ?
C50 C80 H80 119.3 . . ?
C26 C81 C67 118.7(5) . . ?
C31 C81 C26 116.7(5) . . ?
C31 C81 C67 124.6(5) . . ?
C40 C82 C61 122.8(5) . . ?
C40 C82 C79 118.8(5) . . ?
C79 C82 C61 118.2(5) . . ?
C55 C83 C62 122.0(5) . . ?
C76 C83 C55 117.5(5) . . ?
C76 C83 C62 120.5(5) . . ?
C63 C84 H84 120.0 . . ?
C74 C84 C63 120.0(6) . . ?
C74 C84 H84 120.0 . . ?
C86 C85 H85 124.6 . . ?
C91 C85 H85 124.6 . . ?
C91 C85 C86 111(2) . . ?
C87 C86 C85 116(2) . . ?
C89 C86 C85 117(2) . . ?
C89 C86 C87 126(2) . . ?
C86 C87 H87 118.6 . . ?
C86 C87 C88 123(2) . . ?
C88 C87 H87 118.6 . . ?
C87 C88 H88 120.7 . . ?
C90 C88 C87 119(2) . . ?
C90 C88 H88 120.7 . . ?
C86 C89 H89A 109.5 . . ?
C86 C89 H89B 109.5 . . ?
C86 C89 H89C 109.5 . . ?
H89A C89 H89B 109.5 . . ?
H89A C89 H89C 109.5 . . ?
H89B C89 H89C 109.5 . . ?
C88 C90 H90 121.8 . . ?
C91 C90 C88 116(3) . . ?
C91 C90 H90 121.8 . . ?
C85 C91 H91 112.5 . . ?
C90 C91 C85 135(2) . . ?
C90 C91 H91 112.5 . . ?
C96 C93 C92 120.0 . . ?
C95 C93 C96 117.2(10) . . ?
C95 C93 C92 122.3(10) . . ?
C93 C96 H96 120.0 . . ?
C93 C96 C98 120.0 . . ?
C98 C96 H96 120.0 . . ?
C96 C98 H98 120.0 . . ?
C96 C98 C97 120.0 . . ?
C97 C98 H98 120.0 . . ?
C98 C97 H97 120.0 . . ?
C94 C97 C98 120.0 . . ?
C94 C97 H97 120.0 . . ?
C97 C94 H94 120.0 . . ?
C97 C94 C92 120.0 . . ?
C92 C94 H94 120.0 . . ?
C93 C92 H92 120.0 . . ?
C94 C92 C93 120.0 . . ?
C94 C92 H92 120.0 . . ?
C93 C95 H95A 109.5 . . ?
C93 C95 H95B 109.5 . . ?
C93 C95 H95C 109.5 . . ?
H95A C95 H95B 109.5 . . ?
H95A C95 H95C 109.5 . . ?
H95B C95 H95C 109.5 . . ?
H99A C99 H99B 109.5 . . ?
H99A C99 H99C 109.5 . . ?
H99B C99 H99C 109.4 . . ?
C100 C99 H99A 109.7 . . ?
C100 C99 H99B 109.9 . . ?
C100 C99 H99C 108.8 . . ?
C103 C104 H104 120.0 . . ?
C103 C104 C102 120.0 . . ?
C102 C104 H104 120.0 . . ?
C104 C103 H103 120.0 . . ?
C105 C103 C104 120.0 . . ?
C105 C103 H103 120.0 . . ?
C103 C105 H105 120.0 . . ?
C103 C105 C100 120.0 . . ?
C100 C105 H105 120.0 . . ?
C105 C100 C99 119.9(8) . . ?
C101 C100 C99 119.9(8) . . ?
C101 C100 C105 120.0 . . ?
C100 C101 H101 120.0 . . ?
C102 C101 C100 120.0 . . ?
C102 C101 H101 120.0 . . ?
C104 C102 H102 120.0 . . ?
C101 C102 C104 120.0 . . ?
C101 C102 H102 120.0 . . ?

loop_
_geom_bond_atom_site_label_1
_geom_bond_atom_site_label_2
_geom_bond_distance
_geom_bond_site_symmetry_2
_geom_bond_publ_flag
Eu1 O1 2.354(4) . ?
Eu1 O3 2.376(4) . ?
Eu1 O4 2.330(4) . ?
Eu1 O9 2.373(4) . ?
Eu1 O10 2.378(4) . ?
Eu1 O12 2.352(4) . ?
Eu1 N2 2.574(5) . ?
Eu1 N4 2.618(5) . ?
Eu2 O2 2.383(4) . ?
Eu2 O5 2.345(4) . ?
Eu2 O6 2.381(4) . ?
Eu2 O7 2.368(4) . ?
Eu2 O8 2.363(4) . ?
Eu2 O11 2.371(4) . ?
Eu2 N1 2.589(5) . ?
Eu2 N3 2.606(5) . ?
S1 C58 1.775(6) . ?
S1 C60 1.765(6) . ?
S2 C56 1.762(5) . ?
S2 C63 1.768(6) . ?
S3 C41 1.777(5) . ?
S3 C49 1.768(6) . ?
F1 C18 1.331(9) . ?
F2 C18 1.294(8) . ?
F3 C18 1.318(8) . ?
F4 C21 1.264(11) . ?
F5 C21 1.266(11) . ?
F6 C21 1.218(10) . ?
F7 C12 1.309(9) . ?
F8 C12 1.297(8) . ?
F9 C12 1.304(8) . ?
F10 C6 1.294(18) . ?
F10A C6A 1.43(4) . ?
F11 C6 1.41(2) . ?
F11A C6A 1.15(4) . ?
F12 C6 1.29(2) . ?
F12A C6A 1.45(5) . ?
F13 C5 1.291(11) . ?
F14 C5 1.225(11) . ?
F15 C5 1.237(9) . ?
F16 C3 1.281(10) . ?
F17 C3 1.304(8) . ?
F18 C3 1.347(11) . ?
O1 C33 1.229(7) . ?
O2 C70 1.245(6) . ?
O3 C54 1.243(6) . ?
O4 C72 1.260(7) . ?
O5 C57 1.272(7) . ?
O6 C77 1.274(7) . ?
O7 C61 1.258(6) . ?
O8 C67 1.256(6) . ?
O9 C62 1.258(6) . ?
O10 C78 1.252(7) . ?
O11 C45 1.246(7) . ?
O12 C42 1.257(7) . ?
N1 C25 1.321(7) . ?
N1 C53 1.356(8) . ?
N2 C28 1.322(8) . ?
N2 C46 1.354(7) . ?
N3 C68 1.376(7) . ?
N3 C71 1.329(7) . ?
N4 C29 1.326(8) . ?
N4 C59 1.348(8) . ?
C1 H1 0.9300 . ?
C1 C10 1.321(11) . ?
C1 C36 1.405(11) . ?
C2 H2 0.9300 . ?
C2 C19 1.339(11) . ?
C2 C36 1.405(10) . ?
C3 C57 1.513(9) . ?
C4 H4 0.9300 . ?
C4 C16 1.315(11) . ?
C4 C38 1.389(11) . ?
C5 C42 1.529(9) . ?
C6 C45 1.526(16) . ?
C6A C45 1.67(4) . ?
C7 H7 0.9300 . ?
C7 C26 1.374(8) . ?
C7 C41 1.349(9) . ?
C8 C17 1.379(10) . ?
C8 C37 1.437(11) . ?
C8 C68 1.375(8) . ?
C9 H9 0.9300 . ?
C9 C11 1.390(8) . ?
C9 C35 1.380(9) . ?
C10 H10 0.9300 . ?
C10 C32 1.443(11) . ?
C11 C54 1.496(8) . ?
C11 C74 1.393(8) . ?
C12 C78 1.537(9) . ?
C13 H13 0.9300 . ?
C13 C51 1.371(9) . ?
C13 C60 1.381(9) . ?
C14 H14 0.9300 . ?
C14 C22 1.378(12) . ?
C14 C29 1.391(11) . ?
C15 H15 0.9300 . ?
C15 C17 1.366(11) . ?
C15 C71 1.382(9) . ?
C16 H16 0.9300 . ?
C16 C25 1.382(10) . ?
C17 H17 0.9300 . ?
C18 C77 1.526(8) . ?
C19 H19 0.9300 . ?
C19 C28 1.363(10) . ?
C20 H20 0.9300 . ?
C20 C33 1.375(9) . ?
C20 C54 1.427(8) . ?
C21 C33 1.521(9) . ?
C22 H22 0.9300 . ?
C22 C32 1.402(11) . ?
C23 H23 0.9300 . ?
C23 C31 1.389(8) . ?
C23 C41 1.363(8) . ?
C24 H24 0.9300 . ?
C24 C37 1.343(12) . ?
C24 C38 1.402(11) . ?
C25 H25 0.9300 . ?
C26 H26 0.9300 . ?
C26 C81 1.403(8) . ?
C27 H27 0.9300 . ?
C27 C52 1.388(8) . ?
C27 C64 1.373(8) . ?
C28 H28 0.9300 . ?
C29 H29 0.9300 . ?
C30 H30 0.9300 . ?
C30 C55 1.370(8) . ?
C30 C58 1.378(8) . ?
C31 H31 0.9300 . ?
C31 C81 1.348(8) . ?
C32 C59 1.407(9) . ?
C34 H34 0.9300 . ?
C34 C57 1.339(9) . ?
C34 C70 1.429(8) . ?
C35 H35 0.9300 . ?
C35 C63 1.372(9) . ?
C36 C46 1.412(9) . ?
C37 H37 0.9300 . ?
C38 C53 1.405(9) . ?
C39 H39 0.9300 . ?
C39 C62 1.413(8) . ?
C39 C78 1.365(8) . ?
C40 H40 0.9300 . ?
C40 C47 1.368(8) . ?
C40 C82 1.381(7) . ?
C42 C75 1.376(9) . ?
C43 H43 0.9300 . ?
C43 C58 1.391(8) . ?
C43 C76 1.368(8) . ?
C44 H44 0.9300 . ?
C44 C45 1.380(8) . ?
C44 C67 1.416(8) . ?
C46 C59 1.426(8) . ?
C47 H47 0.9300 . ?
C47 C56 1.383(8) . ?
C48 H48 0.9300 . ?
C48 C61 1.421(8) . ?
C48 C77 1.370(8) . ?
C49 C66 1.383(8) . ?
C49 C80 1.390(7) . ?
C50 H50 0.9300 . ?
C50 C73 1.385(8) . ?
C50 C80 1.369(8) . ?
C51 H51 0.9300 . ?
C51 C52 1.374(9) . ?
C52 C70 1.484(8) . ?
C53 C68 1.443(8) . ?
C55 H55 0.9300 . ?
C55 C83 1.403(8) . ?
C56 C69 1.394(7) . ?
C60 C64 1.371(9) . ?
C61 C82 1.485(7) . ?
C62 C83 1.485(8) . ?
C63 C84 1.399(8) . ?
C64 H64 0.9300 . ?
C65 H65 0.9300 . ?
C65 C66 1.399(8) . ?
C65 C73 1.375(7) . ?
C66 H66 0.9300 . ?
C67 C81 1.494(7) . ?
C69 H69 0.9300 . ?
C69 C79 1.384(7) . ?
C71 H71 0.9300 . ?
C72 C73 1.483(8) . ?
C72 C75 1.423(8) . ?
C74 H74 0.9300 . ?
C74 C84 1.364(8) . ?
C75 H75 0.9300 . ?
C76 H76 0.9300 . ?
C76 C83 1.382(8) . ?
C79 H79 0.9300 . ?
C79 C82 1.382(7) . ?
C80 H80 0.9300 . ?
C84 H84 0.9300 . ?
C85 H85 0.9300 . ?
C85 C86 1.43(2) . ?
C85 C91 1.35(3) . ?
C86 C87 1.39(3) . ?
C86 C89 1.36(2) . ?
C87 H87 0.9300 . ?
C87 C88 1.42(3) . ?
C88 H88 0.9300 . ?
C88 C90 1.28(3) . ?
C89 H89A 0.9600 . ?
C89 H89B 0.9600 . ?
C89 H89C 0.9600 . ?
C90 H90 0.9300 . ?
C90 C91 1.26(3) . ?
C91 H91 0.9300 . ?
C93 C96 1.3900 . ?
C93 C92 1.3900 . ?
C93 C95 1.300(14) . ?
C96 H96 0.9300 . ?
C96 C98 1.3900 . ?
C98 H98 0.9300 . ?
C98 C97 1.3900 . ?
C97 H97 0.9300 . ?
C97 C94 1.3900 . ?
C94 H94 0.9300 . ?
C94 C92 1.3900 . ?
C92 H92 0.9300 . ?
C95 H95A 0.9600 . ?
C95 H95B 0.9600 . ?
C95 H95C 0.9600 . ?
C99 H99A 0.9599 . ?
C99 H99B 0.9602 . ?
C99 H99C 0.9602 . ?
C99 C100 1.41(4) . ?
C104 H104 0.9300 . ?
C104 C103 1.3900 . ?
C104 C102 1.3900 . ?
C103 H103 0.9300 . ?
C103 C105 1.3900 . ?
C105 H105 0.9300 . ?
C105 C100 1.3900 . ?
C100 C101 1.3900 . ?
C101 H101 0.9300 . ?
C101 C102 1.3900 . ?
C102 H102 0.9300 . ?

loop_
_geom_torsion_atom_site_label_1
_geom_torsion_atom_site_label_2
_geom_torsion_atom_site_label_3
_geom_torsion_atom_site_label_4
_geom_torsion
_geom_torsion_site_symmetry_1
_geom_torsion_site_symmetry_2
_geom_torsion_site_symmetry_3
_geom_torsion_site_symmetry_4
_geom_torsion_publ_flag
Eu1 O1 C33 C20 -8.4(12) . . . . ?
Eu1 O1 C33 C21 171.5(6) . . . . ?
Eu1 O3 C54 C11 172.6(4) . . . . ?
Eu1 O3 C54 C20 -5.8(10) . . . . ?
Eu1 O4 C72 C73 -163.9(4) . . . . ?
Eu1 O4 C72 C75 16.0(9) . . . . ?
Eu1 O9 C62 C39 5.2(9) . . . . ?
Eu1 O9 C62 C83 -178.1(4) . . . . ?
Eu1 O10 C78 C12 167.2(5) . . . . ?
Eu1 O10 C78 C39 -16.8(10) . . . . ?
Eu1 O12 C42 C5 -160.9(5) . . . . ?
Eu1 O12 C42 C75 21.9(10) . . . . ?
Eu1 N2 C28 C19 167.5(6) . . . . ?
Eu1 N2 C46 C36 -167.7(4) . . . . ?
Eu1 N2 C46 C59 11.9(6) . . . . ?
Eu1 N4 C29 C14 -167.1(5) . . . . ?
Eu1 N4 C59 C32 168.3(4) . . . . ?
Eu1 N4 C59 C46 -12.8(6) . . . . ?
Eu2 O2 C70 C34 -6.2(10) . . . . ?
Eu2 O2 C70 C52 170.1(4) . . . . ?
Eu2 O5 C57 C3 -167.2(6) . . . . ?
Eu2 O5 C57 C34 10.7(12) . . . . ?
Eu2 O6 C77 C18 162.5(4) . . . . ?
Eu2 O6 C77 C48 -15.4(10) . . . . ?
Eu2 O7 C61 C48 26.5(9) . . . . ?
Eu2 O7 C61 C82 -154.1(4) . . . . ?
Eu2 O8 C67 C44 12.0(10) . . . . ?
Eu2 O8 C67 C81 -168.5(4) . . . . ?
Eu2 O11 C45 C6 168.0(8) . . . . ?
Eu2 O11 C45 C6A 144.4(15) . . . . ?
Eu2 O11 C45 C44 -19.4(12) . . . . ?
Eu2 N1 C25 C16 164.8(6) . . . . ?
Eu2 N1 C53 C38 -163.8(5) . . . . ?
Eu2 N1 C53 C68 16.1(7) . . . . ?
Eu2 N3 C68 C8 167.3(5) . . . . ?
Eu2 N3 C68 C53 -14.7(7) . . . . ?
Eu2 N3 C71 C15 -166.8(5) . . . . ?
S1 C60 C64 C27 175.6(5) . . . . ?
S2 C56 C69 C79 -179.7(5) . . . . ?
S2 C63 C84 C74 174.6(4) . . . . ?
S3 C49 C66 C65 -174.5(5) . . . . ?
S3 C49 C80 C50 176.5(5) . . . . ?
F1 C18 C77 O6 -68.3(8) . . . . ?
F1 C18 C77 C48 109.8(7) . . . . ?
F2 C18 C77 O6 52.0(8) . . . . ?
F2 C18 C77 C48 -129.8(7) . . . . ?
F3 C18 C77 O6 174.5(6) . . . . ?
F3 C18 C77 C48 -7.4(10) . . . . ?
F4 C21 C33 O1 -56.8(12) . . . . ?
F4 C21 C33 C20 123.1(10) . . . . ?
F5 C21 C33 O1 56.3(12) . . . . ?
F5 C21 C33 C20 -123.8(10) . . . . ?
F6 C21 C33 O1 -176.8(10) . . . . ?
F6 C21 C33 C20 3.2(15) . . . . ?
F7 C12 C78 O10 85.6(8) . . . . ?
F7 C12 C78 C39 -90.9(8) . . . . ?
F8 C12 C78 O10 -152.4(6) . . . . ?
F8 C12 C78 C39 31.1(10) . . . . ?
F9 C12 C78 O10 -30.8(9) . . . . ?
F9 C12 C78 C39 152.7(7) . . . . ?
F10 C6 C45 O11 -43.0(18) . . . . ?
F10 C6 C45 C44 143.4(14) . . . . ?
F10A C6A C45 O11 53(3) . . . . ?
F10A C6A C45 C44 -140(2) . . . . ?
F11 C6 C45 O11 -156.1(12) . . . . ?
F11 C6 C45 C44 30.4(18) . . . . ?
F11A C6A C45 O11 -59(4) . . . . ?
F11A C6A C45 C44 107(3) . . . . ?
F12 C6 C45 O11 80.9(15) . . . . ?
F12 C6 C45 C44 -92.7(16) . . . . ?
F12A C6A C45 O11 137(2) . . . . ?
F12A C6A C45 C44 -57(3) . . . . ?
F13 C5 C42 O12 160.2(9) . . . . ?
F13 C5 C42 C75 -22.3(12) . . . . ?
F14 C5 C42 O12 -81.3(11) . . . . ?
F14 C5 C42 C75 96.3(11) . . . . ?
F15 C5 C42 O12 48.9(12) . . . . ?
F15 C5 C42 C75 -133.6(9) . . . . ?
F16 C3 C57 O5 -59.6(11) . . . . ?
F16 C3 C57 C34 122.4(9) . . . . ?
F17 C3 C57 O5 171.2(8) . . . . ?
F17 C3 C57 C34 -6.9(13) . . . . ?
F18 C3 C57 O5 57.2(9) . . . . ?
F18 C3 C57 C34 -120.8(8) . . . . ?
O4 C72 C73 C50 167.4(5) . . . . ?
O4 C72 C73 C65 -6.5(8) . . . . ?
O4 C72 C75 C42 -12.6(9) . . . . ?
O7 C61 C82 C40 142.5(6) . . . . ?
O7 C61 C82 C79 -32.4(8) . . . . ?
O8 C67 C81 C26 1.4(9) . . . . ?
O8 C67 C81 C31 179.4(6) . . . . ?
O9 C62 C83 C55 -156.2(6) . . . . ?
O9 C62 C83 C76 22.7(8) . . . . ?
O12 C42 C75 C72 -5.8(11) . . . . ?
N1 C53 C68 N3 -0.8(8) . . . . ?
N1 C53 C68 C8 177.3(6) . . . . ?
N2 C46 C59 N4 0.9(8) . . . . ?
N2 C46 C59 C32 179.8(5) . . . . ?
C1 C10 C32 C22 178.3(8) . . . . ?
C1 C10 C32 C59 -1.5(11) . . . . ?
C1 C36 C46 N2 -179.6(6) . . . . ?
C1 C36 C46 C59 0.8(9) . . . . ?
C2 C19 C28 N2 -0.1(13) . . . . ?
C2 C36 C46 N2 0.1(9) . . . . ?
C2 C36 C46 C59 -179.5(6) . . . . ?
C4 C16 C25 N1 -0.9(12) . . . . ?
C4 C38 C53 N1 -1.9(9) . . . . ?
C4 C38 C53 C68 178.2(6) . . . . ?
C5 C42 C75 C72 177.2(7) . . . . ?
C7 C26 C81 C31 2.6(12) . . . . ?
C7 C26 C81 C67 -179.2(7) . . . . ?
C9 C11 C54 O3 159.9(6) . . . . ?
C9 C11 C54 C20 -21.6(9) . . . . ?
C9 C11 C74 C84 -0.8(9) . . . . ?
C9 C35 C63 S2 -173.4(5) . . . . ?
C9 C35 C63 C84 0.5(9) . . . . ?
C10 C1 C36 C2 178.9(8) . . . . ?
C10 C1 C36 C46 -1.4(12) . . . . ?
C10 C32 C59 N4 179.8(6) . . . . ?
C10 C32 C59 C46 0.9(9) . . . . ?
C11 C9 C35 C63 -2.4(10) . . . . ?
C11 C74 C84 C63 -1.0(9) . . . . ?
C13 C51 C52 C27 1.4(9) . . . . ?
C13 C51 C52 C70 -177.8(6) . . . . ?
C13 C60 C64 C27 1.9(10) . . . . ?
C14 C22 C32 C10 -179.3(7) . . . . ?
C14 C22 C32 C59 0.5(11) . . . . ?
C16 C4 C38 C24 175.8(8) . . . . ?
C16 C4 C38 C53 -1.7(11) . . . . ?
C17 C8 C37 C24 178.9(8) . . . . ?
C17 C8 C68 N3 0.2(10) . . . . ?
C17 C8 C68 C53 -177.7(6) . . . . ?
C17 C15 C71 N3 0.2(11) . . . . ?
C19 C2 C36 C1 179.2(8) . . . . ?
C19 C2 C36 C46 -0.5(11) . . . . ?
C22 C14 C29 N4 -1.4(11) . . . . ?
C22 C32 C59 N4 -0.1(9) . . . . ?
C22 C32 C59 C46 -178.9(6) . . . . ?
C23 C31 C81 C26 -2.5(12) . . . . ?
C23 C31 C81 C67 179.5(7) . . . . ?
C24 C38 C53 N1 -179.5(6) . . . . ?
C24 C38 C53 C68 0.6(9) . . . . ?
C25 N1 C53 C38 3.8(9) . . . . ?
C25 N1 C53 C68 -176.2(6) . . . . ?
C26 C7 C41 S3 177.0(7) . . . . ?
C26 C7 C41 C23 -0.3(13) . . . . ?
C27 C52 C70 O2 -36.0(9) . . . . ?
C27 C52 C70 C34 140.5(6) . . . . ?
C28 N2 C46 C36 0.2(8) . . . . ?
C28 N2 C46 C59 179.9(5) . . . . ?
C29 N4 C59 C32 -1.1(8) . . . . ?
C29 N4 C59 C46 177.8(5) . . . . ?
C29 C14 C22 C32 0.2(12) . . . . ?
C30 C55 C83 C62 178.9(6) . . . . ?
C30 C55 C83 C76 0.0(10) . . . . ?
C31 C23 C41 S3 -176.8(6) . . . . ?
C31 C23 C41 C7 0.5(12) . . . . ?
C33 C20 C54 O3 8.4(11) . . . . ?
C33 C20 C54 C11 -170.0(6) . . . . ?
C35 C9 C11 C54 179.9(6) . . . . ?
C35 C9 C11 C74 2.5(9) . . . . ?
C35 C63 C84 C74 1.2(9) . . . . ?
C36 C1 C10 C32 1.8(13) . . . . ?
C36 C2 C19 C28 0.5(13) . . . . ?
C36 C46 C59 N4 -179.5(5) . . . . ?
C36 C46 C59 C32 -0.6(8) . . . . ?
C37 C8 C17 C15 179.5(8) . . . . ?
C37 C8 C68 N3 -178.3(6) . . . . ?
C37 C8 C68 C53 3.7(10) . . . . ?
C37 C24 C38 C4 -176.8(8) . . . . ?
C37 C24 C38 C53 0.6(12) . . . . ?
C38 C4 C16 C25 3.0(13) . . . . ?
C38 C24 C37 C8 0.4(13) . . . . ?
C38 C53 C68 N3 179.2(5) . . . . ?
C38 C53 C68 C8 -2.8(9) . . . . ?
C39 C62 C83 C55 20.7(9) . . . . ?
C39 C62 C83 C76 -160.4(6) . . . . ?
C40 C47 C56 S2 -178.2(5) . . . . ?
C40 C47 C56 C69 -0.7(10) . . . . ?
C41 S3 C49 C66 -16.5(6) . . . . ?
C41 S3 C49 C80 166.9(5) . . . . ?
C41 C7 C26 C81 -1.3(14) . . . . ?
C41 C23 C31 C81 1.0(13) . . . . ?
C43 C76 C83 C55 -0.6(10) . . . . ?
C43 C76 C83 C62 -179.5(6) . . . . ?
C44 C67 C81 C26 -179.0(7) . . . . ?
C44 C67 C81 C31 -1.1(10) . . . . ?
C45 C44 C67 O8 4.3(11) . . . . ?
C45 C44 C67 C81 -175.2(6) . . . . ?
C46 N2 C28 C19 -0.3(10) . . . . ?
C47 C40 C82 C61 -176.5(6) . . . . ?
C47 C40 C82 C79 -1.6(10) . . . . ?
C47 C56 C69 C79 3.0(10) . . . . ?
C48 C61 C82 C40 -38.2(9) . . . . ?
C48 C61 C82 C79 146.9(6) . . . . ?
C49 S3 C41 C7 104.8(6) . . . . ?
C49 S3 C41 C23 -77.9(6) . . . . ?
C51 C13 C60 S1 -173.8(5) . . . . ?
C51 C13 C60 C64 0.2(10) . . . . ?
C51 C52 C70 O2 143.2(6) . . . . ?
C51 C52 C70 C34 -40.3(9) . . . . ?
C52 C27 C64 C60 -2.5(10) . . . . ?
C53 N1 C25 C16 -2.4(10) . . . . ?
C54 C11 C74 C84 -178.3(5) . . . . ?
C54 C20 C33 O1 -1.6(13) . . . . ?
C54 C20 C33 C21 178.5(7) . . . . ?
C55 C30 C58 S1 -175.7(6) . . . . ?
C55 C30 C58 C43 1.5(11) . . . . ?
C56 S2 C63 C35 -132.6(5) . . . . ?
C56 S2 C63 C84 53.7(6) . . . . ?
C56 C69 C79 C82 -4.7(10) . . . . ?
C57 C34 C70 O2 -2.7(12) . . . . ?
C57 C34 C70 C52 -179.0(7) . . . . ?
C58 S1 C60 C13 -140.2(5) . . . . ?
C58 S1 C60 C64 46.0(6) . . . . ?
C58 C30 C55 C83 -0.5(11) . . . . ?
C58 C43 C76 C83 1.6(11) . . . . ?
C59 N4 C29 C14 1.8(9) . . . . ?
C60 S1 C58 C30 -149.4(5) . . . . ?
C60 S1 C58 C43 33.5(7) . . . . ?
C60 C13 C51 C52 -1.9(10) . . . . ?
C61 C48 C77 O6 -3.5(11) . . . . ?
C61 C48 C77 C18 178.8(6) . . . . ?
C62 C39 C78 O10 -2.8(11) . . . . ?
C62 C39 C78 C12 173.1(6) . . . . ?
C63 S2 C56 C47 -172.1(5) . . . . ?
C63 S2 C56 C69 10.5(7) . . . . ?
C64 C27 C52 C51 0.8(9) . . . . ?
C64 C27 C52 C70 -180.0(6) . . . . ?
C66 C49 C80 C50 -0.4(9) . . . . ?
C66 C65 C73 C50 0.5(9) . . . . ?
C66 C65 C73 C72 174.8(6) . . . . ?
C67 C44 C45 O11 0.1(13) . . . . ?
C67 C44 C45 C6 172.3(10) . . . . ?
C67 C44 C45 C6A -163.7(17) . . . . ?
C68 N3 C71 C15 1.0(9) . . . . ?
C68 C8 C17 C15 1.0(11) . . . . ?
C68 C8 C37 C24 -2.6(12) . . . . ?
C69 C79 C82 C40 4.0(9) . . . . ?
C69 C79 C82 C61 179.1(6) . . . . ?
C70 C34 C57 O5 0.4(13) . . . . ?
C70 C34 C57 C3 178.1(8) . . . . ?
C71 N3 C68 C8 -1.2(9) . . . . ?
C71 N3 C68 C53 176.8(5) . . . . ?
C71 C15 C17 C8 -1.2(12) . . . . ?
C73 C50 C80 C49 -1.4(9) . . . . ?
C73 C65 C66 C49 -2.3(10) . . . . ?
C73 C72 C75 C42 167.4(6) . . . . ?
C74 C11 C54 O3 -22.7(8) . . . . ?
C74 C11 C54 C20 155.8(6) . . . . ?
C75 C72 C73 C50 -12.5(9) . . . . ?
C75 C72 C73 C65 173.6(6) . . . . ?
C76 C43 C58 S1 174.9(6) . . . . ?
C76 C43 C58 C30 -2.0(11) . . . . ?
C77 C48 C61 O7 -1.2(10) . . . . ?
C77 C48 C61 C82 179.5(6) . . . . ?
C78 C39 C62 O9 8.8(10) . . . . ?
C78 C39 C62 C83 -167.9(6) . . . . ?
C80 C49 C66 C65 2.2(9) . . . . ?
C80 C50 C73 C65 1.3(9) . . . . ?
C80 C50 C73 C72 -172.6(5) . . . . ?
C82 C40 C47 C56 0.0(11) . . . . ?
C85 C86 C87 C88 -9(3) . . . . ?
C86 C85 C91 C90 -4(3) . . . . ?
C86 C87 C88 C90 6(3) . . . . ?
C87 C88 C90 C91 0(3) . . . . ?
C88 C90 C91 C85 0(4) . . . . ?
C89 C86 C87 C88 179.0(18) . . . . ?
C91 C85 C86 C87 8(2) . . . . ?
C91 C85 C86 C89 -179.8(16) . . . . ?
C93 C96 C98 C97 0.0 . . . . ?
C96 C93 C92 C94 0.0 . . . . ?
C96 C98 C97 C94 0.0 . . . . ?
C98 C97 C94 C92 0.0 . . . . ?
C97 C94 C92 C93 0.0 . . . . ?
C92 C93 C96 C98 0.0 . . . . ?
C95 C93 C96 C98 171.9(12) . . . . ?
C95 C93 C92 C94 -171.5(13) . . . . ?
C99 C100 C101 C102 -175(4) . . . . ?
C104 C103 C105 C100 0.0 . . . . ?
C103 C104 C102 C101 0.0 . . . . ?
C103 C105 C100 C99 175(4) . . . . ?
C103 C105 C100 C101 0.0 . . . . ?
C105 C100 C101 C102 0.0 . . . . ?
C100 C101 C102 C104 0.0 . . . . ?
C102 C104 C103 C105 0.0 . . . . ?
